data_1556457
loop_
_publ_author_name
'Marshall, G.'
'Wooles, A.J.'
'Mills, D.P.'
'Lewis, W.'
'Blake, A.J.'
'Liddle, S.T.'

_publ_section_title
;
 Synthesis and Characterisation of Lanthanide N-Trimethylsilyl and
 -Mesityl Functionalised Bis(iminophosphorano)methanides and
 -Methanediides
;
_journal_name_full Inorganics
_journal_page_first 46
_journal_page_last 69
_journal_paper_doi 10.3390/inorganics1010046
_journal_volume 1
_journal_year 2013
_chemical_formula_moiety 'C86 H86 Er N4 P4, C43 H43 N2 P2, 5(C7 H8)'
_chemical_formula_sum 'C164 H169 Er N6 P6'
_chemical_formula_weight 2577.13
_space_group_IT_number 2
_space_group_name_Hall '-P 1'
_space_group_name_H-M_alt 'P -1'
_symmetry_cell_setting triclinic
_symmetry_space_group_name_Hall '-P 1'
_symmetry_space_group_name_H-M 'P -1'
_atom_sites_solution_hydrogens 'geom, Me from difmap'
_atom_sites_solution_primary heavy
_atom_sites_solution_secondary difmap
_cell_angle_alpha 76.79(3)
_cell_angle_beta 78.76(3)
_cell_angle_gamma 83.90(3)
_cell_formula_units_Z 2
_cell_length_a 16.895(3)
_cell_length_b 19.820(4)
_cell_length_c 21.149(4)
_cell_measurement_reflns_used 10709
_cell_measurement_temperature 90(2)
_cell_measurement_theta_max 27.5
_cell_measurement_theta_min 2.40
_cell_volume 6748(2)
_computing_cell_refinement 'Bruker SAINT version 6.36A (Bruker, 2000)'
_computing_data_collection 'Bruker SMART version 5.625 (Bruker, 2001)'
_computing_data_reduction 'Bruker SAINT; SHELXTL (Sheldrick, 2008)'
_computing_molecular_graphics 'SHELXTL (Sheldrick, 2008)'
_computing_structure_refinement 'SHELXL97 (Sheldrick, 2008)'
_computing_structure_solution 'SHELXTL (Sheldrick, 2008)'
_diffrn_ambient_temperature 90(2)
_diffrn_measured_fraction_theta_full 0.995
_diffrn_measured_fraction_theta_max 0.995
_diffrn_measurement_device_type 'Bruker SMART APEX CCD diffractometer'
_diffrn_measurement_method '\w rotation with narrow frames'
_diffrn_radiation_monochromator graphite
_diffrn_radiation_source 'normal-focus sealed tube'
_diffrn_radiation_type MoK\a
_diffrn_radiation_wavelength 0.71073
_diffrn_reflns_av_R_equivalents 0.049
_diffrn_reflns_av_sigmaI/netI 0.078
_diffrn_reflns_limit_h_max 20
_diffrn_reflns_limit_h_min -20
_diffrn_reflns_limit_k_max 23
_diffrn_reflns_limit_k_min -23
_diffrn_reflns_limit_l_max 24
_diffrn_reflns_limit_l_min -25
_diffrn_reflns_number 50018
_diffrn_reflns_theta_full 25.00
_diffrn_reflns_theta_max 25.00
_diffrn_reflns_theta_min 1.95
_diffrn_standards_decay_% 0
_diffrn_standards_interval_count .
_diffrn_standards_number 0
_exptl_absorpt_coefficient_mu 0.749
_exptl_absorpt_correction_T_max 0.746
_exptl_absorpt_correction_T_min 0.61
_exptl_absorpt_correction_type multi-scan
_exptl_absorpt_process_details 'SADABS 2007/2'
_exptl_crystal_colour 'PALE YELLOW'
_exptl_crystal_density_diffrn 1.268
_exptl_crystal_density_method 'not measured'
_exptl_crystal_description COLUMN
_exptl_crystal_F_000 2706
_exptl_crystal_size_max 0.13
_exptl_crystal_size_mid 0.05
_exptl_crystal_size_min 0.04
_refine_diff_density_max 1.92
_refine_diff_density_min -1.48
_refine_diff_density_rms 0.10
_refine_ls_extinction_method none
_refine_ls_goodness_of_fit_ref 1.11
_refine_ls_hydrogen_treatment constr
_refine_ls_matrix_type full
_refine_ls_number_parameters 1617
_refine_ls_number_reflns 23655
_refine_ls_number_restraints 2
_refine_ls_restrained_S_all 1.11
_refine_ls_R_factor_all 0.0761
_refine_ls_R_factor_gt 0.0577
_refine_ls_shift/su_max 0.002
_refine_ls_shift/su_mean 0.000
_refine_ls_structure_factor_coef Fsqd
_refine_ls_weighting_details 'calc w=1/[\s^2^(Fo^2^)+(0.054P)^2^+8.226P] where P=(Fo^2^+2Fc^2^)/3'
_refine_ls_weighting_scheme calc
_refine_ls_wR_factor_gt 0.127
_refine_ls_wR_factor_ref 0.134
_reflns_number_gt 19011
_reflns_number_total 23655
_reflns_threshold_expression I>2\s(I)
_cod_data_source_file inorganics-01-00046-s001.cif
_cod_data_source_block 5b
_cod_database_code 1556457

loop_
_symmetry_equiv_pos_as_xyz
'x, y, z'
'-x, -y, -z'

loop_
_atom_site_label
_atom_site_type_symbol
_atom_site_fract_x
_atom_site_fract_y
_atom_site_fract_z
_atom_site_U_iso_or_equiv
_atom_site_adp_type
_atom_site_occupancy
_atom_site_symmetry_multiplicity
_atom_site_calc_flag
_atom_site_refinement_flags
_atom_site_disorder_assembly
_atom_site_disorder_group
Er1 Er 0.543549(13) 0.731785(11) 0.722824(10) 0.01636(7) Uani 1 1 d . . .
C1 C 0.6931(3) 0.6892(2) 0.6719(2) 0.0188(10) Uani 1 1 d . . .
H1 H 0.7027 0.6376 0.6778 0.023 Uiso 1 1 calc R . .
P1 P 0.73080(7) 0.72405(7) 0.72725(6) 0.0195(3) Uani 1 1 d . . .
C2 C 0.8208(3) 0.7726(3) 0.6939(2) 0.0223(11) Uani 1 1 d . . .
C3 C 0.8401(3) 0.8263(3) 0.7189(2) 0.0233(11) Uani 1 1 d . . .
H3 H 0.8028 0.8431 0.7525 0.028 Uiso 1 1 calc R . .
C4 C 0.9139(3) 0.8554(3) 0.6949(2) 0.0277(12) Uani 1 1 d . . .
H4 H 0.9265 0.8929 0.7114 0.033 Uiso 1 1 calc R . .
C5 C 0.9694(3) 0.8300(3) 0.6470(2) 0.0270(12) Uani 1 1 d . . .
H5 H 1.0202 0.8498 0.6313 0.032 Uiso 1 1 calc R . .
C6 C 0.9512(3) 0.7764(3) 0.6220(2) 0.0279(12) Uani 1 1 d . . .
H6 H 0.9891 0.7596 0.5887 0.034 Uiso 1 1 calc R . .
C7 C 0.8774(3) 0.7470(3) 0.6455(2) 0.0235(11) Uani 1 1 d . . .
H7 H 0.8651 0.7095 0.6288 0.028 Uiso 1 1 calc R . .
C8 C 0.7734(3) 0.6514(3) 0.7830(2) 0.0224(11) Uani 1 1 d . . .
C9 C 0.7387(3) 0.5870(3) 0.8014(2) 0.0274(12) Uani 1 1 d . . .
H9 H 0.6930 0.5804 0.7840 0.033 Uiso 1 1 calc R . .
C10 C 0.7715(3) 0.5326(3) 0.8453(3) 0.0312(13) Uani 1 1 d . . .
H10 H 0.7474 0.4892 0.8582 0.037 Uiso 1 1 calc R . .
C11 C 0.8384(3) 0.5410(3) 0.8703(3) 0.0354(14) Uani 1 1 d . . .
H11 H 0.8611 0.5035 0.8995 0.043 Uiso 1 1 calc R . .
C12 C 0.8724(3) 0.6046(3) 0.8527(3) 0.0413(15) Uani 1 1 d . . .
H12 H 0.9179 0.6109 0.8704 0.050 Uiso 1 1 calc R . .
C13 C 0.8405(3) 0.6588(3) 0.8094(3) 0.0346(13) Uani 1 1 d . . .
H13 H 0.8648 0.7021 0.7973 0.041 Uiso 1 1 calc R . .
N1 N 0.6519(2) 0.7676(2) 0.75973(18) 0.0196(9) Uani 1 1 d . . .
C14 C 0.6580(3) 0.8108(3) 0.8061(2) 0.0218(11) Uani 1 1 d . . .
C15 C 0.6628(3) 0.7797(3) 0.8723(2) 0.0254(11) Uani 1 1 d . . .
C16 C 0.6694(3) 0.8222(3) 0.9148(3) 0.0323(13) Uani 1 1 d . . .
H16 H 0.6735 0.8011 0.9593 0.039 Uiso 1 1 calc R . .
C17 C 0.6703(3) 0.8938(3) 0.8952(3) 0.0326(13) Uani 1 1 d . . .
C18 C 0.6632(3) 0.9228(3) 0.8304(2) 0.0277(12) Uani 1 1 d . . .
H18 H 0.6628 0.9719 0.8159 0.033 Uiso 1 1 calc R . .
C19 C 0.6566(3) 0.8832(3) 0.7856(2) 0.0244(11) Uani 1 1 d . . .
C20 C 0.6493(3) 0.9201(3) 0.7163(2) 0.0269(12) Uani 1 1 d . . .
H20B H 0.7027 0.9200 0.6880 0.040 Uiso 1 1 calc R . .
H20C H 0.6282 0.9682 0.7160 0.040 Uiso 1 1 calc R . .
H20A H 0.6124 0.8963 0.6996 0.040 Uiso 1 1 calc R . .
C21 C 0.6555(3) 0.7036(3) 0.9008(2) 0.0303(12) Uani 1 1 d . . .
H21A H 0.6336 0.6826 0.8707 0.045 Uiso 1 1 calc R . .
H21C H 0.6191 0.6972 0.9436 0.045 Uiso 1 1 calc R . .
H21B H 0.7090 0.6814 0.9066 0.045 Uiso 1 1 calc R . .
C22 C 0.6759(4) 0.9386(3) 0.9428(3) 0.0485(17) Uani 1 1 d . . .
H22B H 0.7005 0.9818 0.9184 0.073 Uiso 1 1 calc R . .
H22C H 0.7092 0.9137 0.9749 0.073 Uiso 1 1 calc R . .
H22A H 0.6215 0.9496 0.9659 0.073 Uiso 1 1 calc R . .
P2 P 0.67360(7) 0.73159(6) 0.59405(6) 0.0181(3) Uani 1 1 d . . .
C23 C 0.7451(3) 0.7960(2) 0.5510(2) 0.0207(11) Uani 1 1 d . . .
C24 C 0.7452(3) 0.8554(3) 0.5766(2) 0.0241(11) Uani 1 1 d . . .
H24 H 0.7052 0.8624 0.6132 0.029 Uiso 1 1 calc R . .
C25 C 0.8018(3) 0.9037(3) 0.5498(2) 0.0255(11) Uani 1 1 d . . .
H25 H 0.8006 0.9437 0.5676 0.031 Uiso 1 1 calc R . .
C26 C 0.8608(3) 0.8937(3) 0.4963(3) 0.0273(12) Uani 1 1 d . . .
H26 H 0.9000 0.9270 0.4774 0.033 Uiso 1 1 calc R . .
C27 C 0.8626(3) 0.8353(3) 0.4708(2) 0.0283(12) Uani 1 1 d . . .
H27 H 0.9033 0.8282 0.4346 0.034 Uiso 1 1 calc R . .
C28 C 0.8052(3) 0.7871(3) 0.4977(2) 0.0241(11) Uani 1 1 d . . .
H28 H 0.8067 0.7472 0.4796 0.029 Uiso 1 1 calc R . .
C29 C 0.6883(3) 0.6714(2) 0.5392(2) 0.0189(10) Uani 1 1 d . . .
C30 C 0.7098(3) 0.6008(2) 0.5589(2) 0.0224(11) Uani 1 1 d . . .
H30 H 0.7217 0.5829 0.6020 0.027 Uiso 1 1 calc R . .
C31 C 0.7137(3) 0.5571(3) 0.5159(3) 0.0257(12) Uani 1 1 d . . .
H31 H 0.7278 0.5089 0.5295 0.031 Uiso 1 1 calc R . .
C32 C 0.6971(3) 0.5837(3) 0.4528(3) 0.0278(12) Uani 1 1 d . . .
H32 H 0.6981 0.5533 0.4237 0.033 Uiso 1 1 calc R . .
C33 C 0.6792(3) 0.6540(3) 0.4320(3) 0.0280(12) Uani 1 1 d . . .
H33 H 0.6704 0.6723 0.3882 0.034 Uiso 1 1 calc R . .
C34 C 0.6742(3) 0.6973(3) 0.4748(2) 0.0213(11) Uani 1 1 d . . .
H34 H 0.6611 0.7455 0.4606 0.026 Uiso 1 1 calc R . .
N2 N 0.5790(2) 0.76296(19) 0.60787(18) 0.0191(9) Uani 1 1 d . . .
C35 C 0.5389(3) 0.7887(3) 0.5525(2) 0.0212(11) Uani 1 1 d . . .
C36 C 0.4978(3) 0.7424(3) 0.5311(2) 0.0224(11) Uani 1 1 d . . .
C37 C 0.4635(3) 0.7658(3) 0.4741(2) 0.0227(11) Uani 1 1 d . . .
H37 H 0.4377 0.7336 0.4590 0.027 Uiso 1 1 calc R . .
C38 C 0.4656(3) 0.8336(3) 0.4391(2) 0.0285(12) Uani 1 1 d . . .
C39 C 0.5029(3) 0.8791(3) 0.4632(2) 0.0262(12) Uani 1 1 d . . .
H39 H 0.5035 0.9264 0.4408 0.031 Uiso 1 1 calc R . .
C40 C 0.5395(3) 0.8585(3) 0.5185(2) 0.0210(10) Uani 1 1 d . . .
C41 C 0.4880(3) 0.6684(2) 0.5675(2) 0.0228(11) Uani 1 1 d . . .
H41A H 0.4413 0.6511 0.5565 0.034 Uiso 1 1 calc R . .
H41C H 0.4795 0.6660 0.6151 0.034 Uiso 1 1 calc R . .
H41B H 0.5369 0.6398 0.5546 0.034 Uiso 1 1 calc R . .
C42 C 0.5764(3) 0.9138(3) 0.5390(3) 0.0278(12) Uani 1 1 d . . .
H42A H 0.6297 0.9224 0.5116 0.042 Uiso 1 1 calc R . .
H42C H 0.5823 0.8985 0.5854 0.042 Uiso 1 1 calc R . .
H42B H 0.5414 0.9567 0.5335 0.042 Uiso 1 1 calc R . .
C43 C 0.4249(4) 0.8579(3) 0.3793(3) 0.0374(14) Uani 1 1 d . . .
H43A H 0.4273 0.8197 0.3565 0.056 Uiso 1 1 calc R . .
H43C H 0.4528 0.8969 0.3493 0.056 Uiso 1 1 calc R . .
H43B H 0.3683 0.8728 0.3934 0.056 Uiso 1 1 calc R . .
C44 C 0.3864(3) 0.7111(2) 0.7332(2) 0.0203(10) Uani 1 1 d . . .
H44 H 0.3705 0.7107 0.6902 0.024 Uiso 1 1 calc R . .
P3 P 0.36037(7) 0.78944(6) 0.75850(6) 0.0197(3) Uani 1 1 d . . .
C45 C 0.2784(3) 0.7854(3) 0.8290(2) 0.0221(11) Uani 1 1 d . . .
C46 C 0.2692(3) 0.8276(3) 0.8742(2) 0.0271(12) Uani 1 1 d . . .
H46 H 0.3079 0.8607 0.8699 0.033 Uiso 1 1 calc R . .
C47 C 0.2035(3) 0.8219(3) 0.9261(2) 0.0303(13) Uani 1 1 d . . .
H47 H 0.1976 0.8509 0.9571 0.036 Uiso 1 1 calc R . .
C48 C 0.1469(3) 0.7741(3) 0.9324(3) 0.0324(13) Uani 1 1 d . . .
H48 H 0.1033 0.7689 0.9688 0.039 Uiso 1 1 calc R . .
C49 C 0.1536(3) 0.7338(3) 0.8860(3) 0.0297(12) Uani 1 1 d . . .
H49 H 0.1136 0.7023 0.8893 0.036 Uiso 1 1 calc R . .
C50 C 0.2186(3) 0.7398(3) 0.8348(2) 0.0243(11) Uani 1 1 d . . .
H50 H 0.2228 0.7123 0.8028 0.029 Uiso 1 1 calc R . .
C51 C 0.3127(3) 0.8467(3) 0.6940(2) 0.0223(11) Uani 1 1 d . . .
C52 C 0.3453(3) 0.8489(3) 0.6277(2) 0.0261(11) Uani 1 1 d . . .
H52 H 0.3906 0.8186 0.6162 0.031 Uiso 1 1 calc R . .
C53 C 0.3123(3) 0.8948(3) 0.5786(3) 0.0323(13) Uani 1 1 d . . .
H53 H 0.3346 0.8955 0.5336 0.039 Uiso 1 1 calc R . .
C54 C 0.2470(4) 0.9398(3) 0.5944(3) 0.0369(14) Uani 1 1 d . . .
H54 H 0.2251 0.9719 0.5604 0.044 Uiso 1 1 calc R . .
C55 C 0.2135(3) 0.9382(3) 0.6598(3) 0.0371(14) Uani 1 1 d . . .
H55 H 0.1681 0.9686 0.6708 0.045 Uiso 1 1 calc R . .
C56 C 0.2466(3) 0.8917(3) 0.7094(3) 0.0302(12) Uani 1 1 d . . .
H56 H 0.2237 0.8909 0.7543 0.036 Uiso 1 1 calc R . .
N3 N 0.4464(2) 0.8118(2) 0.76893(19) 0.0211(9) Uani 1 1 d . . .
C57 C 0.4506(3) 0.8734(3) 0.7943(2) 0.0221(11) Uani 1 1 d . . .
C58 C 0.4485(3) 0.9407(3) 0.7536(3) 0.0279(12) Uani 1 1 d . . .
C59 C 0.4506(3) 0.9975(3) 0.7810(3) 0.0338(13) Uani 1 1 d . . .
H59 H 0.4466 1.0426 0.7539 0.041 Uiso 1 1 calc R . .
C60 C 0.4583(3) 0.9918(3) 0.8458(3) 0.0356(14) Uani 1 1 d . . .
C61 C 0.4650(3) 0.9255(3) 0.8838(3) 0.0305(13) Uani 1 1 d . . .
H61 H 0.4723 0.9200 0.9282 0.037 Uiso 1 1 calc R . .
C62 C 0.4613(3) 0.8668(3) 0.8598(3) 0.0271(12) Uani 1 1 d . . .
C63 C 0.4680(3) 0.7963(3) 0.9049(2) 0.0292(12) Uani 1 1 d . . .
H63B H 0.4139 0.7795 0.9223 0.044 Uiso 1 1 calc R . .
H63C H 0.4939 0.7998 0.9415 0.044 Uiso 1 1 calc R . .
H63A H 0.5005 0.7637 0.8801 0.044 Uiso 1 1 calc R . .
C64 C 0.4467(3) 0.9529(3) 0.6814(3) 0.0319(13) Uani 1 1 d . . .
H64A H 0.4663 0.9103 0.6655 0.048 Uiso 1 1 calc R . .
H64C H 0.4815 0.9904 0.6574 0.048 Uiso 1 1 calc R . .
H64B H 0.3912 0.9659 0.6739 0.048 Uiso 1 1 calc R . .
C65 C 0.4616(4) 1.0553(3) 0.8728(3) 0.0518(18) Uani 1 1 d . . .
H65A H 0.4776 1.0944 0.8363 0.078 Uiso 1 1 calc R . .
H65C H 0.5012 1.0460 0.9025 0.078 Uiso 1 1 calc R . .
H65B H 0.4082 1.0667 0.8971 0.078 Uiso 1 1 calc R . .
P4 P 0.40404(7) 0.62860(6) 0.78040(6) 0.0193(3) Uani 1 1 d . . .
C66 C 0.3469(3) 0.6148(3) 0.8646(2) 0.0222(11) Uani 1 1 d . . .
C67 C 0.3622(3) 0.6567(3) 0.9046(2) 0.0236(11) Uani 1 1 d . . .
H67 H 0.4033 0.6887 0.8883 0.028 Uiso 1 1 calc R . .
C68 C 0.3186(3) 0.6529(3) 0.9680(2) 0.0288(12) Uani 1 1 d . . .
H68 H 0.3284 0.6832 0.9942 0.035 Uiso 1 1 calc R . .
C69 C 0.2606(3) 0.6045(3) 0.9930(3) 0.0333(13) Uani 1 1 d . . .
H69 H 0.2309 0.6011 1.0364 0.040 Uiso 1 1 calc R . .
C70 C 0.2466(3) 0.5615(3) 0.9544(3) 0.0375(14) Uani 1 1 d . . .
H70 H 0.2082 0.5273 0.9721 0.045 Uiso 1 1 calc R . .
C71 C 0.2872(3) 0.5670(3) 0.8899(3) 0.0317(13) Uani 1 1 d . . .
H71 H 0.2747 0.5385 0.8631 0.038 Uiso 1 1 calc R . .
C72 C 0.3657(3) 0.5640(2) 0.7473(2) 0.0193(10) Uani 1 1 d . . .
C73 C 0.3188(3) 0.5820(3) 0.6981(2) 0.0246(11) Uani 1 1 d . . .
H73 H 0.3091 0.6295 0.6781 0.030 Uiso 1 1 calc R . .
C74 C 0.2864(3) 0.5306(3) 0.6782(3) 0.0284(12) Uani 1 1 d . . .
H74 H 0.2556 0.5429 0.6437 0.034 Uiso 1 1 calc R . .
C75 C 0.2985(3) 0.4612(3) 0.7083(2) 0.0259(11) Uani 1 1 d . . .
H75 H 0.2751 0.4262 0.6951 0.031 Uiso 1 1 calc R . .
C76 C 0.3448(3) 0.4432(3) 0.7577(2) 0.0263(12) Uani 1 1 d . . .
H76 H 0.3533 0.3958 0.7785 0.032 Uiso 1 1 calc R . .
C77 C 0.3784(3) 0.4939(2) 0.7766(2) 0.0205(10) Uani 1 1 d . . .
H77 H 0.4108 0.4812 0.8101 0.025 Uiso 1 1 calc R . .
N4 N 0.5013(2) 0.6211(2) 0.77870(18) 0.0204(9) Uani 1 1 d . . .
C78 C 0.5397(3) 0.5522(2) 0.8002(2) 0.0194(10) Uani 1 1 d . . .
C79 C 0.5488(3) 0.5260(3) 0.8663(2) 0.0229(11) Uani 1 1 d . . .
C80 C 0.5824(3) 0.4582(3) 0.8837(2) 0.0281(12) Uani 1 1 d . . .
H80 H 0.5870 0.4400 0.9285 0.034 Uiso 1 1 calc R . .
C81 C 0.6091(3) 0.4166(3) 0.8387(3) 0.0299(12) Uani 1 1 d . . .
C82 C 0.6020(3) 0.4449(3) 0.7735(2) 0.0257(11) Uani 1 1 d . . .
H82 H 0.6207 0.4175 0.7414 0.031 Uiso 1 1 calc R . .
C83 C 0.5686(3) 0.5116(3) 0.7533(2) 0.0235(11) Uani 1 1 d . . .
C84 C 0.5632(3) 0.5377(3) 0.6815(2) 0.0253(11) Uani 1 1 d . . .
H84B H 0.5985 0.5077 0.6553 0.038 Uiso 1 1 calc R . .
H84C H 0.5804 0.5853 0.6669 0.038 Uiso 1 1 calc R . .
H84A H 0.5073 0.5370 0.6754 0.038 Uiso 1 1 calc R . .
C85 C 0.5259(3) 0.5675(3) 0.9194(2) 0.0258(11) Uani 1 1 d . . .
H85B H 0.5194 0.6169 0.8989 0.039 Uiso 1 1 calc R . .
H85C H 0.5685 0.5603 0.9461 0.039 Uiso 1 1 calc R . .
H85A H 0.4749 0.5524 0.9475 0.039 Uiso 1 1 calc R . .
C86 C 0.6465(4) 0.3442(3) 0.8587(3) 0.0436(16) Uani 1 1 d . . .
H86A H 0.6480 0.3188 0.8237 0.065 Uiso 1 1 calc R . .
H86B H 0.6141 0.3200 0.8997 0.065 Uiso 1 1 calc R . .
H86C H 0.7017 0.3467 0.8657 0.065 Uiso 1 1 calc R . .
C87 C 1.2022(3) 0.7404(3) 0.3990(2) 0.0235(11) Uani 1 1 d . . .
H87 H 1.2372 0.7723 0.4046 0.028 Uiso 1 1 calc R . .
P5 P 1.22860(8) 0.65481(7) 0.42655(6) 0.0230(3) Uani 1 1 d . . .
C88 C 1.1913(3) 0.6057(3) 0.3764(3) 0.0257(11) Uani 1 1 d . . .
C89 C 1.2050(3) 0.6247(3) 0.3079(2) 0.0277(12) Uani 1 1 d . . .
H89 H 1.2330 0.6651 0.2865 0.033 Uiso 1 1 calc R . .
C90 C 1.1784(3) 0.5856(3) 0.2703(3) 0.0326(13) Uani 1 1 d . . .
H90 H 1.1889 0.5990 0.2235 0.039 Uiso 1 1 calc R . .
C91 C 1.1369(3) 0.5272(3) 0.3008(3) 0.0324(13) Uani 1 1 d . . .
H91 H 1.1190 0.5002 0.2752 0.039 Uiso 1 1 calc R . .
C92 C 1.1217(3) 0.5083(3) 0.3688(3) 0.0313(13) Uani 1 1 d . . .
H92 H 1.0927 0.4682 0.3898 0.038 Uiso 1 1 calc R . .
C93 C 1.1480(3) 0.5468(3) 0.4067(3) 0.0289(12) Uani 1 1 d . . .
H93 H 1.1366 0.5333 0.4535 0.035 Uiso 1 1 calc R . .
C94 C 1.3394(3) 0.6445(3) 0.4004(3) 0.0270(12) Uani 1 1 d . . .
C95 C 1.3867(3) 0.5998(3) 0.4404(3) 0.0314(13) Uani 1 1 d . . .
H95 H 1.3618 0.5741 0.4818 0.038 Uiso 1 1 calc R . .
C96 C 1.4693(3) 0.5918(3) 0.4212(3) 0.0403(15) Uani 1 1 d . . .
H96 H 1.5010 0.5607 0.4492 0.048 Uiso 1 1 calc R . .
C97 C 1.5058(3) 0.6292(3) 0.3610(3) 0.0420(16) Uani 1 1 d . . .
H97 H 1.5626 0.6231 0.3472 0.050 Uiso 1 1 calc R . .
C98 C 1.4600(3) 0.6754(3) 0.3209(3) 0.0414(15) Uani 1 1 d . . .
H98 H 1.4856 0.7013 0.2798 0.050 Uiso 1 1 calc R . .
C99 C 1.3770(3) 0.6841(3) 0.3403(3) 0.0328(13) Uani 1 1 d . . .
H99 H 1.3457 0.7167 0.3131 0.039 Uiso 1 1 calc R . .
N5 N 1.2065(3) 0.6136(2) 0.5009(2) 0.0268(10) Uani 1 1 d . . .
C100 C 1.1740(3) 0.6368(3) 0.5585(2) 0.0226(11) Uani 1 1 d . . .
C101 C 1.2016(3) 0.6921(3) 0.5781(2) 0.0267(12) Uani 1 1 d . . .
C102 C 1.1651(3) 0.7100(3) 0.6378(3) 0.0278(12) Uani 1 1 d . . .
H10A H 1.1827 0.7490 0.6491 0.033 Uiso 1 1 calc R . .
C103 C 1.1038(3) 0.6727(3) 0.6814(3) 0.0302(12) Uani 1 1 d . . .
C104 C 1.0804(3) 0.6163(3) 0.6631(3) 0.0309(13) Uani 1 1 d . . .
H10B H 1.0395 0.5895 0.6923 0.037 Uiso 1 1 calc R . .
C105 C 1.1139(3) 0.5971(3) 0.6042(2) 0.0269(12) Uani 1 1 d . . .
C106 C 1.0909(3) 0.5323(3) 0.5894(3) 0.0329(13) Uani 1 1 d . . .
H10D H 1.0533 0.5084 0.6273 0.049 Uiso 1 1 calc R . .
H10E H 1.1395 0.5017 0.5810 0.049 Uiso 1 1 calc R . .
H10C H 1.0649 0.5442 0.5504 0.049 Uiso 1 1 calc R . .
C107 C 1.2737(3) 0.7307(3) 0.5398(3) 0.0296(12) Uani 1 1 d . . .
H10F H 1.3083 0.7016 0.5123 0.044 Uiso 1 1 calc R . .
H10H H 1.3043 0.7420 0.5705 0.044 Uiso 1 1 calc R . .
H10G H 1.2554 0.7737 0.5116 0.044 Uiso 1 1 calc R . .
C108 C 1.0670(3) 0.6923(3) 0.7460(3) 0.0402(15) Uani 1 1 d . . .
H10I H 1.0081 0.6987 0.7495 0.060 Uiso 1 1 calc R . .
H10K H 1.0883 0.7357 0.7481 0.060 Uiso 1 1 calc R . .
H10J H 1.0806 0.6553 0.7825 0.060 Uiso 1 1 calc R . .
P6 P 1.12124(8) 0.77672(7) 0.36263(6) 0.0225(3) Uani 1 1 d . . .
C109 C 1.0886(3) 0.8569(2) 0.3924(2) 0.0215(11) Uani 1 1 d . . .
C110 C 1.1097(3) 0.8691(3) 0.4494(2) 0.0253(11) Uani 1 1 d . . .
H11A H 1.1366 0.8331 0.4771 0.030 Uiso 1 1 calc R . .
C111 C 1.0914(3) 0.9332(3) 0.4655(3) 0.0294(12) Uani 1 1 d . . .
H11B H 1.1064 0.9414 0.5039 0.035 Uiso 1 1 calc R . .
C112 C 1.0511(3) 0.9859(3) 0.4256(3) 0.0297(12) Uani 1 1 d . . .
H11C H 1.0401 1.0306 0.4359 0.036 Uiso 1 1 calc R . .
C113 C 1.0276(3) 0.9726(3) 0.3714(3) 0.0288(12) Uani 1 1 d . . .
H11D H 0.9978 1.0077 0.3452 0.035 Uiso 1 1 calc R . .
C114 C 1.0465(3) 0.9089(3) 0.3543(2) 0.0258(11) Uani 1 1 d . . .
H11E H 1.0305 0.9009 0.3162 0.031 Uiso 1 1 calc R . .
C115 C 1.0384(3) 0.7209(2) 0.3995(2) 0.0233(11) Uani 1 1 d . . .
C116 C 0.9920(3) 0.6990(3) 0.3620(3) 0.0312(13) Uani 1 1 d . . .
H11F H 1.0019 0.7145 0.3153 0.037 Uiso 1 1 calc R . .
C117 C 0.9304(3) 0.6543(3) 0.3920(3) 0.0331(13) Uani 1 1 d . . .
H11G H 0.8988 0.6393 0.3659 0.040 Uiso 1 1 calc R . .
C118 C 0.9157(3) 0.6321(3) 0.4595(3) 0.0327(13) Uani 1 1 d . . .
H11H H 0.8740 0.6015 0.4799 0.039 Uiso 1 1 calc R . .
C119 C 0.9610(3) 0.6538(3) 0.4975(3) 0.0287(12) Uani 1 1 d . . .
H11I H 0.9501 0.6388 0.5442 0.034 Uiso 1 1 calc R . .
C120 C 1.0225(3) 0.6976(3) 0.4679(2) 0.0257(11) Uani 1 1 d . . .
H12A H 1.0541 0.7120 0.4944 0.031 Uiso 1 1 calc R . .
N6 N 1.1217(2) 0.7924(2) 0.2858(2) 0.0254(10) Uani 1 1 d . . .
C121 C 1.1801(3) 0.8104(2) 0.2305(2) 0.0241(11) Uani 1 1 d . . .
C122 C 1.1695(3) 0.7900(3) 0.1734(2) 0.0262(12) Uani 1 1 d . . .
C123 C 1.2249(3) 0.8049(3) 0.1152(2) 0.0307(13) Uani 1 1 d . . .
H12B H 1.2160 0.7902 0.0775 0.037 Uiso 1 1 calc R . .
C124 C 1.2925(3) 0.8405(3) 0.1103(2) 0.0320(13) Uani 1 1 d . . .
C125 C 1.3011(3) 0.8629(3) 0.1655(3) 0.0291(12) Uani 1 1 d . . .
H12C H 1.3466 0.8885 0.1628 0.035 Uiso 1 1 calc R . .
C126 C 1.2471(3) 0.8503(3) 0.2249(2) 0.0254(11) Uani 1 1 d . . .
C127 C 1.2586(3) 0.8849(3) 0.2783(3) 0.0331(13) Uani 1 1 d . . .
H12D H 1.2099 0.9143 0.2900 0.050 Uiso 1 1 calc R . .
H12F H 1.3052 0.9136 0.2626 0.050 Uiso 1 1 calc R . .
H12E H 1.2681 0.8494 0.3172 0.050 Uiso 1 1 calc R . .
C128 C 1.0964(4) 0.7516(3) 0.1762(3) 0.0358(14) Uani 1 1 d . . .
H12I H 1.0474 0.7815 0.1855 0.054 Uiso 1 1 calc R . .
H12H H 1.0954 0.7095 0.2113 0.054 Uiso 1 1 calc R . .
H12G H 1.0987 0.7388 0.1338 0.054 Uiso 1 1 calc R . .
C129 C 1.3546(4) 0.8548(3) 0.0473(3) 0.0462(17) Uani 1 1 d . . .
H12K H 1.4027 0.8232 0.0523 0.069 Uiso 1 1 calc R . .
H12L H 1.3696 0.9030 0.0383 0.069 Uiso 1 1 calc R . .
H12J H 1.3314 0.8476 0.0105 0.069 Uiso 1 1 calc R . .
C130 C 0.1830(6) 0.2594(6) 0.9440(5) 0.114(4) Uani 1 1 d . . .
H13A H 0.1552 0.2772 0.9063 0.170 Uiso 1 1 calc R . .
H13C H 0.1526 0.2758 0.9826 0.170 Uiso 1 1 calc R . .
H13B H 0.1865 0.2085 0.9536 0.170 Uiso 1 1 calc R . .
C131 C 0.2663(5) 0.2848(5) 0.9278(3) 0.064(2) Uani 1 1 d . . .
C132 C 0.2766(7) 0.3486(5) 0.9392(4) 0.079(3) Uani 1 1 d . . .
H13D H 0.2315 0.3772 0.9545 0.095 Uiso 1 1 calc R . .
C133 C 0.3540(9) 0.3699(6) 0.9279(5) 0.102(4) Uani 1 1 d . . .
H13E H 0.3624 0.4135 0.9361 0.122 Uiso 1 1 calc R . .
C134 C 0.4196(7) 0.3289(8) 0.9048(5) 0.098(4) Uani 1 1 d . . .
H13F H 0.4725 0.3447 0.8969 0.117 Uiso 1 1 calc R . .
C135 C 0.4086(7) 0.2644(6) 0.8930(4) 0.096(3) Uani 1 1 d . . .
H13G H 0.4532 0.2357 0.8770 0.115 Uiso 1 1 calc R . .
C136 C 0.3307(6) 0.2438(5) 0.9053(4) 0.076(3) Uani 1 1 d . . .
H13H H 0.3217 0.1999 0.8980 0.091 Uiso 1 1 calc R . .
C137 C 0.0005(7) 0.3959(7) 0.9895(6) 0.170(6) Uani 1 1 d D . .
H13I H 0.0012 0.4365 1.0084 0.255 Uiso 1 1 calc R . .
H13J H 0.0363 0.3581 1.0093 0.255 Uiso 1 1 calc R . .
H13K H -0.0547 0.3807 0.9985 0.255 Uiso 1 1 calc R . .
C138 C 0.0277(6) 0.4135(5) 0.9202(5) 0.092(3) Uani 1 1 d . . .
C139 C 0.0816(5) 0.4679(6) 0.8951(5) 0.100(3) Uani 1 1 d D . .
H13L H 0.1005 0.4915 0.9231 0.120 Uiso 1 1 calc R . .
C140 C 0.1043(7) 0.4838(5) 0.8278(5) 0.097(3) Uani 1 1 d . . .
H14A H 0.1399 0.5199 0.8088 0.117 Uiso 1 1 calc R . .
C141 C 0.0775(6) 0.4490(6) 0.7848(5) 0.093(3) Uani 1 1 d . . .
H14B H 0.0949 0.4585 0.7384 0.111 Uiso 1 1 calc R . .
C142 C 0.0294(6) 0.4054(6) 0.8144(8) 0.147(6) Uani 1 1 d . . .
H14C H 0.0094 0.3821 0.7867 0.176 Uiso 1 1 calc R . .
C143 C -0.0009(5) 0.3842(5) 0.8805(6) 0.085(3) Uani 1 1 d D . .
H14K H -0.0400 0.3504 0.8964 0.101 Uiso 1 1 calc R . .
C144 C 0.9865(4) 0.8702(4) 0.0465(3) 0.064(2) Uani 1 1 d D . .
H14F H 1.0232 0.8814 0.0727 0.095 Uiso 1 1 calc R . .
H14E H 1.0115 0.8801 -0.0003 0.095 Uiso 1 1 calc R . .
H14D H 0.9759 0.8208 0.0608 0.095 Uiso 1 1 calc R . .
C145 C 0.9076(4) 0.9138(3) 0.0561(3) 0.0420(15) Uani 1 1 d . . .
C146 C 0.8890(4) 0.9689(3) 0.0074(3) 0.0375(14) Uani 1 1 d D . .
H14G H 0.9263 0.9794 -0.0328 0.045 Uiso 1 1 calc R . .
C147 C 0.8183(4) 1.0089(3) 0.0155(3) 0.0403(14) Uani 1 1 d . . .
H14H H 0.8074 1.0468 -0.0190 0.048 Uiso 1 1 calc R . .
C148 C 0.7627(4) 0.9951(4) 0.0728(3) 0.0486(17) Uani 1 1 d . . .
H14I H 0.7134 1.0227 0.0782 0.058 Uiso 1 1 calc R . .
C149 C 0.7800(5) 0.9404(4) 0.1223(4) 0.061(2) Uani 1 1 d . . .
H14J H 0.7423 0.9299 0.1624 0.073 Uiso 1 1 calc R . .
C150 C 0.8520(5) 0.9004(4) 0.1140(3) 0.060(2) Uani 1 1 d D . .
H15H H 0.8635 0.8630 0.1488 0.072 Uiso 1 1 calc R . .
C151 C 0.7146(6) 0.8875(4) 0.3482(4) 0.086(3) Uani 1 1 d . . .
H15B H 0.7184 0.9321 0.3165 0.129 Uiso 1 1 calc R . .
H15C H 0.7546 0.8833 0.3770 0.129 Uiso 1 1 calc R . .
H15A H 0.6602 0.8850 0.3749 0.129 Uiso 1 1 calc R . .
C152 C 0.7303(5) 0.8309(4) 0.3127(4) 0.061(2) Uani 1 1 d . . .
C153 C 0.8069(5) 0.8009(4) 0.2974(3) 0.0534(18) Uani 1 1 d . . .
H15 H 0.8508 0.8161 0.3114 0.064 Uiso 1 1 calc R . .
C154 C 0.8210(5) 0.7488(4) 0.2616(3) 0.066(2) Uani 1 1 d . . .
H15D H 0.8745 0.7291 0.2513 0.079 Uiso 1 1 calc R . .
C155 C 0.7599(5) 0.7255(4) 0.2410(3) 0.063(2) Uani 1 1 d . . .
H15E H 0.7698 0.6901 0.2162 0.076 Uiso 1 1 calc R . .
C156 C 0.6831(5) 0.7546(4) 0.2570(3) 0.060(2) Uani 1 1 d . . .
H15F H 0.6399 0.7379 0.2434 0.072 Uiso 1 1 calc R . .
C157 C 0.6658(5) 0.8065(4) 0.2917(4) 0.062(2) Uani 1 1 d . . .
H15G H 0.6120 0.8256 0.3014 0.074 Uiso 1 1 calc R . .
C158 C 0.9349(4) 0.8160(4) 0.8685(3) 0.0558(19) Uani 1 1 d . . .
H15K H 0.9534 0.7954 0.9103 0.084 Uiso 1 1 calc R . .
H15J H 0.9643 0.7923 0.8341 0.084 Uiso 1 1 calc R . .
H15I H 0.8768 0.8107 0.8737 0.084 Uiso 1 1 calc R . .
C159 C 0.9508(4) 0.8923(3) 0.8489(3) 0.0407(15) Uani 1 1 d . . .
C160 C 0.8876(4) 0.9431(4) 0.8427(3) 0.0562(19) Uani 1 1 d . . .
H16A H 0.8334 0.9303 0.8497 0.067 Uiso 1 1 calc R . .
C161 C 0.9045(6) 1.0116(4) 0.8262(3) 0.065(2) Uani 1 1 d . . .
H16B H 0.8614 1.0462 0.8211 0.078 Uiso 1 1 calc R . .
C162 C 0.9817(6) 1.0319(4) 0.8168(3) 0.068(2) Uani 1 1 d . . .
H16C H 0.9918 1.0798 0.8067 0.081 Uiso 1 1 calc R . .
C163 C 1.0439(5) 0.9822(4) 0.8223(4) 0.065(2) Uani 1 1 d . . .
H16D H 1.0979 0.9954 0.8154 0.078 Uiso 1 1 calc R . .
C164 C 1.0286(4) 0.9135(4) 0.8378(3) 0.0475(16) Uani 1 1 d . . .
H16E H 1.0724 0.8794 0.8410 0.057 Uiso 1 1 calc R . .

loop_
_atom_site_aniso_label
_atom_site_aniso_U_11
_atom_site_aniso_U_22
_atom_site_aniso_U_33
_atom_site_aniso_U_23
_atom_site_aniso_U_13
_atom_site_aniso_U_12
Er1 0.01736(12) 0.01501(11) 0.01539(11) -0.00208(8) -0.00142(8) -0.00035(8)
C1 0.018(2) 0.017(2) 0.018(2) 0.0024(19) -0.0037(19) 0.002(2)
P1 0.0193(6) 0.0190(7) 0.0187(6) -0.0014(5) -0.0031(5) -0.0011(5)
C2 0.023(3) 0.024(3) 0.018(2) 0.003(2) -0.006(2) -0.001(2)
C3 0.020(3) 0.026(3) 0.022(3) -0.004(2) -0.003(2) 0.001(2)
C4 0.031(3) 0.022(3) 0.029(3) -0.001(2) -0.006(2) -0.007(2)
C5 0.022(3) 0.025(3) 0.031(3) 0.001(2) -0.004(2) -0.006(2)
C6 0.021(3) 0.038(3) 0.022(3) -0.004(2) -0.001(2) 0.003(2)
C7 0.027(3) 0.020(3) 0.022(3) 0.000(2) -0.006(2) 0.001(2)
C8 0.017(2) 0.028(3) 0.019(2) -0.002(2) 0.0002(19) 0.003(2)
C9 0.031(3) 0.028(3) 0.023(3) -0.003(2) -0.006(2) -0.003(2)
C10 0.037(3) 0.020(3) 0.032(3) 0.003(2) -0.006(2) -0.004(2)
C11 0.028(3) 0.038(3) 0.034(3) 0.006(3) -0.007(2) 0.003(3)
C12 0.024(3) 0.052(4) 0.041(3) 0.016(3) -0.017(3) -0.009(3)
C13 0.027(3) 0.037(3) 0.037(3) 0.006(3) -0.010(2) -0.013(3)
N1 0.022(2) 0.021(2) 0.015(2) -0.0020(17) -0.0049(16) -0.0006(17)
C14 0.013(2) 0.032(3) 0.021(3) -0.009(2) -0.0005(19) -0.005(2)
C15 0.021(3) 0.029(3) 0.025(3) -0.005(2) -0.002(2) 0.000(2)
C16 0.032(3) 0.040(3) 0.025(3) -0.007(2) -0.005(2) -0.003(3)
C17 0.027(3) 0.043(4) 0.032(3) -0.019(3) -0.001(2) -0.011(3)
C18 0.026(3) 0.029(3) 0.029(3) -0.012(2) 0.000(2) -0.006(2)
C19 0.019(3) 0.028(3) 0.025(3) -0.008(2) 0.003(2) -0.002(2)
C20 0.029(3) 0.023(3) 0.027(3) -0.007(2) -0.001(2) 0.002(2)
C21 0.031(3) 0.038(3) 0.019(3) -0.002(2) -0.002(2) -0.001(2)
C22 0.067(4) 0.052(4) 0.032(3) -0.021(3) 0.000(3) -0.019(3)
P2 0.0207(6) 0.0156(6) 0.0165(6) -0.0018(5) -0.0014(5) -0.0007(5)
C23 0.021(3) 0.021(3) 0.017(2) 0.005(2) -0.0059(19) -0.004(2)
C24 0.024(3) 0.025(3) 0.021(3) -0.001(2) -0.003(2) 0.000(2)
C25 0.030(3) 0.019(3) 0.029(3) -0.006(2) -0.008(2) -0.002(2)
C26 0.023(3) 0.026(3) 0.031(3) 0.003(2) -0.006(2) -0.007(2)
C27 0.021(3) 0.034(3) 0.024(3) 0.000(2) 0.002(2) 0.000(2)
C28 0.025(3) 0.024(3) 0.021(3) -0.002(2) -0.004(2) 0.001(2)
C29 0.017(2) 0.019(3) 0.020(2) -0.005(2) 0.0001(19) -0.003(2)
C30 0.022(3) 0.021(3) 0.021(2) 0.001(2) -0.001(2) -0.003(2)
C31 0.020(3) 0.020(3) 0.037(3) -0.008(2) -0.001(2) -0.002(2)
C32 0.027(3) 0.031(3) 0.029(3) -0.015(2) -0.001(2) -0.005(2)
C33 0.031(3) 0.026(3) 0.026(3) -0.002(2) -0.004(2) -0.004(2)
C34 0.021(3) 0.019(3) 0.022(3) -0.004(2) 0.001(2) -0.001(2)
N2 0.025(2) 0.0084(19) 0.020(2) -0.0006(16) 0.0025(17) 0.0017(16)
C35 0.022(3) 0.024(3) 0.018(2) -0.007(2) 0.003(2) -0.005(2)
C36 0.021(3) 0.021(3) 0.024(3) -0.006(2) 0.002(2) 0.000(2)
C37 0.025(3) 0.023(3) 0.022(3) -0.007(2) -0.005(2) -0.004(2)
C38 0.029(3) 0.033(3) 0.023(3) 0.000(2) -0.009(2) -0.003(2)
C39 0.028(3) 0.019(3) 0.028(3) 0.002(2) -0.006(2) 0.003(2)
C40 0.022(3) 0.020(3) 0.020(2) 0.000(2) -0.006(2) 0.001(2)
C41 0.024(3) 0.021(3) 0.025(3) -0.003(2) -0.008(2) -0.002(2)
C42 0.039(3) 0.017(3) 0.028(3) -0.001(2) -0.013(2) 0.001(2)
C43 0.052(4) 0.028(3) 0.035(3) 0.004(2) -0.021(3) -0.009(3)
C44 0.021(3) 0.018(3) 0.019(2) -0.003(2) -0.0014(19) 0.005(2)
P3 0.0200(6) 0.0183(7) 0.0193(6) -0.0026(5) -0.0021(5) -0.0008(5)
C45 0.021(3) 0.022(3) 0.018(2) -0.001(2) -0.001(2) 0.007(2)
C46 0.017(3) 0.034(3) 0.026(3) 0.002(2) -0.004(2) -0.001(2)
C47 0.030(3) 0.039(3) 0.023(3) -0.013(2) -0.005(2) 0.008(3)
C48 0.021(3) 0.046(4) 0.027(3) -0.009(3) 0.003(2) 0.004(3)
C49 0.021(3) 0.035(3) 0.032(3) -0.005(2) -0.002(2) -0.004(2)
C50 0.020(3) 0.023(3) 0.028(3) -0.005(2) -0.005(2) 0.006(2)
C51 0.019(3) 0.021(3) 0.028(3) -0.004(2) -0.008(2) 0.001(2)
C52 0.030(3) 0.024(3) 0.023(3) -0.004(2) -0.003(2) -0.003(2)
C53 0.039(3) 0.033(3) 0.024(3) -0.002(2) -0.006(2) -0.001(3)
C54 0.045(4) 0.030(3) 0.035(3) 0.005(3) -0.022(3) 0.001(3)
C55 0.037(3) 0.031(3) 0.041(3) -0.005(3) -0.013(3) 0.011(3)
C56 0.035(3) 0.027(3) 0.027(3) -0.005(2) -0.007(2) 0.007(2)
N3 0.020(2) 0.022(2) 0.021(2) -0.0046(17) -0.0012(17) -0.0029(17)
C57 0.016(2) 0.028(3) 0.023(3) -0.011(2) 0.000(2) 0.001(2)
C58 0.023(3) 0.025(3) 0.034(3) -0.007(2) 0.000(2) -0.003(2)
C59 0.028(3) 0.023(3) 0.045(3) -0.005(3) 0.004(3) -0.004(2)
C60 0.029(3) 0.031(3) 0.048(4) -0.025(3) 0.015(3) -0.011(2)
C61 0.025(3) 0.044(4) 0.025(3) -0.015(3) 0.004(2) -0.011(3)
C62 0.017(3) 0.034(3) 0.031(3) -0.013(2) 0.003(2) -0.005(2)
C63 0.027(3) 0.040(3) 0.021(3) -0.007(2) -0.002(2) -0.006(2)
C64 0.036(3) 0.024(3) 0.032(3) 0.001(2) -0.004(2) -0.006(2)
C65 0.059(4) 0.042(4) 0.057(4) -0.026(3) 0.007(3) -0.017(3)
P4 0.0209(6) 0.0171(6) 0.0179(6) -0.0010(5) -0.0025(5) -0.0007(5)
C66 0.020(3) 0.025(3) 0.018(2) 0.002(2) -0.004(2) 0.001(2)
C67 0.020(3) 0.024(3) 0.023(3) -0.001(2) -0.004(2) 0.004(2)
C68 0.030(3) 0.028(3) 0.026(3) -0.006(2) -0.002(2) 0.005(2)
C69 0.038(3) 0.034(3) 0.020(3) 0.000(2) 0.004(2) 0.001(3)
C70 0.036(3) 0.039(3) 0.033(3) -0.003(3) 0.007(3) -0.015(3)
C71 0.034(3) 0.036(3) 0.025(3) -0.006(2) -0.002(2) -0.009(3)
C72 0.015(2) 0.022(3) 0.020(2) -0.005(2) 0.0002(19) -0.002(2)
C73 0.026(3) 0.021(3) 0.026(3) -0.004(2) -0.004(2) 0.001(2)
C74 0.025(3) 0.034(3) 0.025(3) -0.004(2) -0.007(2) -0.002(2)
C75 0.029(3) 0.024(3) 0.027(3) -0.009(2) -0.005(2) -0.004(2)
C76 0.028(3) 0.021(3) 0.025(3) 0.000(2) 0.002(2) -0.002(2)
C77 0.021(3) 0.020(3) 0.018(2) 0.000(2) -0.0008(19) -0.004(2)
N4 0.023(2) 0.022(2) 0.015(2) -0.0048(17) -0.0010(16) 0.0021(18)
C78 0.017(2) 0.017(2) 0.022(2) 0.001(2) -0.0036(19) -0.001(2)
C79 0.021(3) 0.022(3) 0.025(3) -0.004(2) -0.005(2) -0.002(2)
C80 0.033(3) 0.026(3) 0.019(3) 0.004(2) -0.005(2) 0.001(2)
C81 0.037(3) 0.023(3) 0.027(3) -0.002(2) -0.006(2) 0.004(2)
C82 0.032(3) 0.018(3) 0.026(3) -0.005(2) -0.002(2) 0.001(2)
C83 0.015(2) 0.029(3) 0.025(3) -0.003(2) -0.002(2) 0.000(2)
C84 0.024(3) 0.028(3) 0.022(3) -0.005(2) -0.002(2) 0.000(2)
C85 0.036(3) 0.023(3) 0.019(3) -0.003(2) -0.010(2) 0.000(2)
C86 0.061(4) 0.028(3) 0.036(3) -0.003(3) -0.010(3) 0.015(3)
C87 0.022(3) 0.021(3) 0.027(3) -0.004(2) -0.001(2) -0.005(2)
P5 0.0217(7) 0.0203(7) 0.0250(7) -0.0042(5) -0.0003(5) -0.0010(5)
C88 0.018(3) 0.025(3) 0.033(3) -0.006(2) -0.003(2) 0.003(2)
C89 0.026(3) 0.024(3) 0.030(3) -0.003(2) -0.001(2) -0.001(2)
C90 0.036(3) 0.032(3) 0.028(3) -0.006(2) -0.002(2) -0.002(3)
C91 0.034(3) 0.032(3) 0.037(3) -0.018(3) -0.008(2) -0.002(3)
C92 0.027(3) 0.024(3) 0.040(3) -0.002(2) -0.002(2) -0.004(2)
C93 0.023(3) 0.031(3) 0.028(3) -0.002(2) -0.002(2) 0.000(2)
C94 0.021(3) 0.027(3) 0.036(3) -0.016(2) -0.001(2) -0.005(2)
C95 0.028(3) 0.026(3) 0.045(3) -0.014(3) -0.010(2) 0.000(2)
C96 0.033(3) 0.039(4) 0.058(4) -0.029(3) -0.010(3) 0.003(3)
C97 0.022(3) 0.057(4) 0.058(4) -0.040(3) -0.002(3) 0.004(3)
C98 0.032(3) 0.059(4) 0.037(3) -0.026(3) 0.008(3) -0.012(3)
C99 0.028(3) 0.038(3) 0.034(3) -0.016(3) 0.002(2) -0.008(3)
N5 0.028(2) 0.022(2) 0.027(2) 0.0013(18) -0.0035(18) -0.0033(19)
C100 0.022(3) 0.020(3) 0.023(3) -0.003(2) -0.004(2) 0.004(2)
C101 0.023(3) 0.027(3) 0.027(3) 0.004(2) -0.008(2) 0.002(2)
C102 0.023(3) 0.026(3) 0.033(3) -0.006(2) -0.009(2) 0.006(2)
C103 0.023(3) 0.036(3) 0.028(3) -0.004(2) -0.007(2) 0.010(2)
C104 0.024(3) 0.032(3) 0.030(3) 0.004(2) -0.003(2) 0.004(2)
C105 0.021(3) 0.024(3) 0.029(3) 0.004(2) -0.006(2) 0.005(2)
C106 0.026(3) 0.030(3) 0.036(3) 0.002(2) 0.000(2) -0.002(2)
C107 0.030(3) 0.031(3) 0.027(3) -0.005(2) -0.008(2) -0.001(2)
C108 0.035(3) 0.055(4) 0.031(3) -0.014(3) -0.005(3) 0.001(3)
P6 0.0229(7) 0.0202(7) 0.0222(7) -0.0031(5) 0.0004(5) -0.0027(5)
C109 0.021(3) 0.016(3) 0.023(3) -0.003(2) 0.005(2) -0.003(2)
C110 0.023(3) 0.019(3) 0.030(3) -0.001(2) 0.000(2) 0.001(2)
C111 0.026(3) 0.034(3) 0.029(3) -0.010(2) -0.002(2) -0.002(2)
C112 0.028(3) 0.022(3) 0.039(3) -0.013(2) 0.004(2) -0.003(2)
C113 0.026(3) 0.023(3) 0.033(3) 0.001(2) -0.001(2) -0.002(2)
C114 0.027(3) 0.025(3) 0.022(3) 0.001(2) -0.001(2) -0.007(2)
C115 0.023(3) 0.014(2) 0.030(3) -0.005(2) 0.002(2) 0.000(2)
C116 0.028(3) 0.032(3) 0.034(3) -0.008(2) -0.002(2) -0.005(2)
C117 0.029(3) 0.028(3) 0.043(3) -0.009(3) -0.004(2) -0.006(2)
C118 0.026(3) 0.024(3) 0.045(3) -0.007(3) 0.005(2) -0.006(2)
C119 0.024(3) 0.023(3) 0.033(3) -0.005(2) 0.006(2) 0.002(2)
C120 0.021(3) 0.023(3) 0.029(3) -0.005(2) 0.002(2) 0.002(2)
N6 0.027(2) 0.025(2) 0.024(2) -0.0052(18) -0.0031(18) -0.0059(19)
C121 0.025(3) 0.017(3) 0.027(3) 0.001(2) -0.003(2) 0.001(2)
C122 0.035(3) 0.019(3) 0.023(3) -0.002(2) -0.009(2) 0.004(2)
C123 0.044(3) 0.022(3) 0.021(3) -0.002(2) -0.004(2) 0.010(3)
C124 0.037(3) 0.028(3) 0.023(3) -0.001(2) 0.004(2) 0.009(3)
C125 0.026(3) 0.025(3) 0.031(3) -0.001(2) -0.001(2) 0.003(2)
C126 0.028(3) 0.022(3) 0.023(3) 0.001(2) -0.004(2) 0.000(2)
C127 0.033(3) 0.037(3) 0.028(3) -0.002(2) -0.001(2) -0.017(3)
C128 0.050(4) 0.031(3) 0.028(3) -0.003(2) -0.016(3) -0.004(3)
C129 0.053(4) 0.045(4) 0.029(3) -0.006(3) 0.013(3) 0.004(3)
C130 0.091(8) 0.161(11) 0.077(7) 0.007(7) -0.014(6) -0.028(7)
C131 0.073(5) 0.082(6) 0.031(4) 0.006(4) -0.012(4) -0.021(5)
C132 0.129(9) 0.064(6) 0.044(5) -0.002(4) -0.034(5) 0.010(6)
C133 0.152(11) 0.103(9) 0.055(6) 0.033(5) -0.058(7) -0.061(9)
C134 0.077(7) 0.142(11) 0.057(6) 0.045(6) -0.029(5) -0.041(7)
C135 0.095(8) 0.119(10) 0.054(5) 0.030(6) -0.015(5) -0.024(7)
C136 0.097(7) 0.077(6) 0.039(4) 0.009(4) -0.006(4) -0.003(5)
C137 0.122(10) 0.208(16) 0.129(11) -0.015(11) 0.064(9) 0.011(10)
C138 0.062(6) 0.084(7) 0.102(8) 0.017(6) -0.004(5) 0.015(5)
C139 0.064(6) 0.147(10) 0.087(7) -0.002(7) -0.022(5) -0.033(6)
C140 0.123(9) 0.081(7) 0.097(8) -0.006(6) -0.047(7) -0.021(6)
C141 0.085(7) 0.108(8) 0.064(6) 0.009(6) -0.007(5) 0.016(6)
C142 0.066(7) 0.102(9) 0.213(15) 0.048(10) 0.019(8) 0.007(6)
C143 0.060(6) 0.057(6) 0.141(10) -0.021(6) -0.020(6) -0.017(4)
C144 0.069(5) 0.060(5) 0.055(4) -0.006(4) -0.017(4) 0.021(4)
C145 0.059(4) 0.034(3) 0.034(3) -0.007(3) -0.013(3) 0.004(3)
C146 0.044(4) 0.037(3) 0.033(3) -0.013(3) -0.007(3) 0.001(3)
C147 0.048(4) 0.034(3) 0.042(4) -0.010(3) -0.012(3) -0.005(3)
C148 0.040(4) 0.046(4) 0.065(5) -0.026(4) -0.007(3) -0.002(3)
C149 0.066(5) 0.066(5) 0.048(4) -0.022(4) 0.019(4) -0.025(4)
C150 0.083(6) 0.053(5) 0.037(4) 0.003(3) -0.006(4) -0.008(4)
C151 0.111(8) 0.051(5) 0.084(6) 0.004(5) -0.019(5) 0.009(5)
C152 0.079(6) 0.040(4) 0.050(4) 0.013(3) -0.012(4) 0.003(4)
C153 0.067(5) 0.049(4) 0.044(4) 0.000(3) -0.018(3) -0.009(4)
C154 0.079(6) 0.069(5) 0.044(4) 0.008(4) -0.009(4) -0.028(5)
C155 0.097(6) 0.045(4) 0.041(4) 0.008(3) -0.005(4) -0.022(4)
C156 0.073(5) 0.050(5) 0.046(4) 0.013(4) -0.009(4) -0.015(4)
C157 0.072(5) 0.050(5) 0.052(4) 0.020(4) -0.019(4) -0.002(4)
C158 0.049(4) 0.070(5) 0.050(4) -0.016(4) -0.007(3) -0.003(4)
C159 0.046(4) 0.050(4) 0.027(3) -0.011(3) -0.009(3) 0.005(3)
C160 0.049(4) 0.082(6) 0.043(4) -0.026(4) -0.016(3) 0.015(4)
C161 0.097(7) 0.063(5) 0.037(4) -0.017(4) -0.032(4) 0.040(5)
C162 0.123(8) 0.043(4) 0.035(4) -0.005(3) -0.019(4) 0.006(5)
C163 0.077(6) 0.060(5) 0.055(5) -0.003(4) -0.012(4) -0.010(4)
C164 0.040(4) 0.047(4) 0.049(4) -0.003(3) -0.009(3) 0.008(3)

loop_
_atom_type_symbol
_atom_type_description
_atom_type_scat_dispersion_real
_atom_type_scat_dispersion_imag
_atom_type_scat_source
C C 0.0033 0.0016 'International Tables Vol C Tables 4.2.6.8 and 6.1.1.4'
H H 0.0000 0.0000 'International Tables Vol C Tables 4.2.6.8 and 6.1.1.4'
N N 0.0061 0.0033 'International Tables Vol C Tables 4.2.6.8 and 6.1.1.4'
P P 0.1023 0.0942 'International Tables Vol C Tables 4.2.6.8 and 6.1.1.4'
Er Er -0.2586 4.9576 'International Tables Vol C Tables 4.2.6.8 and 6.1.1.4'

loop_
_geom_angle_atom_site_label_1
_geom_angle_atom_site_label_2
_geom_angle_atom_site_label_3
_geom_angle
_geom_angle_site_symmetry_1
_geom_angle_site_symmetry_3
N2 Er1 N4 122.77(13) . .
N2 Er1 N1 103.17(14) . .
N4 Er1 N1 114.63(14) . .
N2 Er1 N3 113.57(13) . .
N4 Er1 N3 105.15(13) . .
N1 Er1 N3 94.02(14) . .
N2 Er1 C1 64.29(14) . .
N4 Er1 C1 96.43(14) . .
N1 Er1 C1 62.75(14) . .
N3 Er1 C1 153.62(14) . .
N2 Er1 C44 99.47(14) . .
N4 Er1 C44 63.31(14) . .
N1 Er1 C44 152.59(14) . .
N3 Er1 C44 62.52(14) . .
C1 Er1 C44 143.02(14) . .
P1 C1 P2 127.4(3) . .
P1 C1 Er1 89.26(18) . .
P2 C1 Er1 88.22(18) . .
P1 C1 H1 114.3 . .
P2 C1 H1 114.3 . .
Er1 C1 H1 114.3 . .
N1 P1 C1 102.9(2) . .
N1 P1 C8 116.5(2) . .
C1 P1 C8 106.8(2) . .
N1 P1 C2 115.5(2) . .
C1 P1 C2 116.1(2) . .
C8 P1 C2 99.4(2) . .
C3 C2 C7 119.4(5) . .
C3 C2 P1 123.9(4) . .
C7 C2 P1 116.1(4) . .
C4 C3 C2 119.9(5) . .
C4 C3 H3 120.1 . .
C2 C3 H3 120.1 . .
C3 C4 C5 120.4(5) . .
C3 C4 H4 119.8 . .
C5 C4 H4 119.8 . .
C6 C5 C4 120.3(5) . .
C6 C5 H5 119.8 . .
C4 C5 H5 119.8 . .
C5 C6 C7 119.8(5) . .
C5 C6 H6 120.1 . .
C7 C6 H6 120.1 . .
C6 C7 C2 120.2(5) . .
C6 C7 H7 119.9 . .
C2 C7 H7 119.9 . .
C13 C8 C9 118.3(5) . .
C13 C8 P1 120.7(4) . .
C9 C8 P1 121.0(4) . .
C10 C9 C8 119.8(5) . .
C10 C9 H9 120.1 . .
C8 C9 H9 120.1 . .
C11 C10 C9 120.8(5) . .
C11 C10 H10 119.6 . .
C9 C10 H10 119.6 . .
C10 C11 C12 119.5(5) . .
C10 C11 H11 120.2 . .
C12 C11 H11 120.2 . .
C13 C12 C11 120.3(5) . .
C13 C12 H12 119.8 . .
C11 C12 H12 119.8 . .
C12 C13 C8 121.2(5) . .
C12 C13 H13 119.4 . .
C8 C13 H13 119.4 . .
C14 N1 P1 121.5(3) . .
C14 N1 Er1 134.4(3) . .
P1 N1 Er1 103.76(19) . .
C19 C14 C15 119.4(5) . .
C19 C14 N1 120.5(4) . .
C15 C14 N1 120.1(4) . .
C16 C15 C14 118.6(5) . .
C16 C15 C21 117.8(5) . .
C14 C15 C21 123.5(5) . .
C17 C16 C15 122.9(5) . .
C17 C16 H16 118.6 . .
C15 C16 H16 118.6 . .
C18 C17 C16 117.1(5) . .
C18 C17 C22 121.2(5) . .
C16 C17 C22 121.7(5) . .
C17 C18 C19 122.7(5) . .
C17 C18 H18 118.7 . .
C19 C18 H18 118.7 . .
C18 C19 C14 119.3(5) . .
C18 C19 C20 118.3(5) . .
C14 C19 C20 122.4(4) . .
C19 C20 H20B 109.5 . .
C19 C20 H20C 109.5 . .
H20B C20 H20C 109.5 . .
C19 C20 H20A 109.5 . .
H20B C20 H20A 109.5 . .
H20C C20 H20A 109.5 . .
C15 C21 H21A 109.5 . .
C15 C21 H21C 109.5 . .
H21A C21 H21C 109.5 . .
C15 C21 H21B 109.5 . .
H21A C21 H21B 109.5 . .
H21C C21 H21B 109.5 . .
C17 C22 H22B 109.5 . .
C17 C22 H22C 109.5 . .
H22B C22 H22C 109.5 . .
C17 C22 H22A 109.5 . .
H22B C22 H22A 109.5 . .
H22C C22 H22A 109.5 . .
N2 P2 C1 104.5(2) . .
N2 P2 C23 114.3(2) . .
C1 P2 C23 113.3(2) . .
N2 P2 C29 112.2(2) . .
C1 P2 C29 110.6(2) . .
C23 P2 C29 102.2(2) . .
C28 C23 C24 117.7(4) . .
C28 C23 P2 123.8(4) . .
C24 C23 P2 118.3(4) . .
C25 C24 C23 121.5(4) . .
C25 C24 H24 119.3 . .
C23 C24 H24 119.3 . .
C24 C25 C26 119.6(5) . .
C24 C25 H25 120.2 . .
C26 C25 H25 120.2 . .
C27 C26 C25 120.0(5) . .
C27 C26 H26 120.0 . .
C25 C26 H26 120.0 . .
C26 C27 C28 120.1(5) . .
C26 C27 H27 120.0 . .
C28 C27 H27 120.0 . .
C27 C28 C23 121.1(5) . .
C27 C28 H28 119.4 . .
C23 C28 H28 119.4 . .
C30 C29 C34 119.2(4) . .
C30 C29 P2 123.2(4) . .
C34 C29 P2 117.6(4) . .
C31 C30 C29 119.9(5) . .
C31 C30 H30 120.0 . .
C29 C30 H30 120.0 . .
C30 C31 C32 119.9(5) . .
C30 C31 H31 120.0 . .
C32 C31 H31 120.0 . .
C33 C32 C31 120.4(5) . .
C33 C32 H32 119.8 . .
C31 C32 H32 119.8 . .
C34 C33 C32 119.8(5) . .
C34 C33 H33 120.1 . .
C32 C33 H33 120.1 . .
C33 C34 C29 120.7(5) . .
C33 C34 H34 119.6 . .
C29 C34 H34 119.6 . .
C35 N2 P2 118.3(3) . .
C35 N2 Er1 137.7(3) . .
P2 N2 Er1 102.93(19) . .
C40 C35 C36 118.7(5) . .
C40 C35 N2 122.5(4) . .
C36 C35 N2 118.8(4) . .
C37 C36 C35 119.3(5) . .
C37 C36 C41 118.1(4) . .
C35 C36 C41 122.6(4) . .
C38 C37 C36 122.5(5) . .
C38 C37 H37 118.7 . .
C36 C37 H37 118.7 . .
C37 C38 C39 117.0(5) . .
C37 C38 C43 121.2(5) . .
C39 C38 C43 121.8(5) . .
C38 C39 C40 123.0(5) . .
C38 C39 H39 118.5 . .
C40 C39 H39 118.5 . .
C39 C40 C35 119.4(5) . .
C39 C40 C42 116.8(4) . .
C35 C40 C42 123.8(4) . .
C36 C41 H41A 109.5 . .
C36 C41 H41C 109.5 . .
H41A C41 H41C 109.5 . .
C36 C41 H41B 109.5 . .
H41A C41 H41B 109.5 . .
H41C C41 H41B 109.5 . .
C40 C42 H42A 109.5 . .
C40 C42 H42C 109.5 . .
H42A C42 H42C 109.5 . .
C40 C42 H42B 109.5 . .
H42A C42 H42B 109.5 . .
H42C C42 H42B 109.5 . .
C38 C43 H43A 109.5 . .
C38 C43 H43C 109.5 . .
H43A C43 H43C 109.5 . .
C38 C43 H43B 109.5 . .
H43A C43 H43B 109.5 . .
H43C C43 H43B 109.5 . .
P4 C44 P3 129.1(3) . .
P4 C44 Er1 88.39(19) . .
P3 C44 Er1 89.6(2) . .
P4 C44 H44 113.6 . .
P3 C44 H44 113.6 . .
Er1 C44 H44 113.6 . .
N3 P3 C44 103.3(2) . .
N3 P3 C45 115.6(2) . .
C44 P3 C45 114.3(2) . .
N3 P3 C51 116.6(2) . .
C44 P3 C51 106.2(2) . .
C45 P3 C51 100.9(2) . .
C46 C45 C50 118.5(4) . .
C46 C45 P3 124.2(4) . .
C50 C45 P3 117.2(4) . .
C45 C46 C47 120.3(5) . .
C45 C46 H46 119.9 . .
C47 C46 H46 119.9 . .
C48 C47 C46 120.0(5) . .
C48 C47 H47 120.0 . .
C46 C47 H47 120.0 . .
C49 C48 C47 120.1(5) . .
C49 C48 H48 119.9 . .
C47 C48 H48 119.9 . .
C50 C49 C48 119.5(5) . .
C50 C49 H49 120.2 . .
C48 C49 H49 120.2 . .
C49 C50 C45 121.4(5) . .
C49 C50 H50 119.3 . .
C45 C50 H50 119.3 . .
C56 C51 C52 118.6(5) . .
C56 C51 P3 121.1(4) . .
C52 C51 P3 120.1(4) . .
C53 C52 C51 120.6(5) . .
C53 C52 H52 119.7 . .
C51 C52 H52 119.7 . .
C52 C53 C54 120.4(5) . .
C52 C53 H53 119.8 . .
C54 C53 H53 119.8 . .
C55 C54 C53 120.0(5) . .
C55 C54 H54 120.0 . .
C53 C54 H54 120.0 . .
C54 C55 C56 119.7(5) . .
C54 C55 H55 120.1 . .
C56 C55 H55 120.1 . .
C51 C56 C55 120.8(5) . .
C51 C56 H56 119.6 . .
C55 C56 H56 119.6 . .
C57 N3 P3 121.1(3) . .
C57 N3 Er1 134.9(3) . .
P3 N3 Er1 103.58(19) . .
C62 C57 C58 118.2(5) . .
C62 C57 N3 120.2(4) . .
C58 C57 N3 121.6(4) . .
C59 C58 C57 118.9(5) . .
C59 C58 C64 118.6(5) . .
C57 C58 C64 122.5(5) . .
C60 C59 C58 123.3(5) . .
C60 C59 H59 118.3 . .
C58 C59 H59 118.3 . .
C59 C60 C61 117.0(5) . .
C59 C60 C65 121.1(6) . .
C61 C60 C65 122.0(6) . .
C60 C61 C62 122.5(5) . .
C60 C61 H61 118.8 . .
C62 C61 H61 118.8 . .
C61 C62 C57 120.0(5) . .
C61 C62 C63 119.2(5) . .
C57 C62 C63 120.8(5) . .
C62 C63 H63B 109.5 . .
C62 C63 H63C 109.5 . .
H63B C63 H63C 109.5 . .
C62 C63 H63A 109.5 . .
H63B C63 H63A 109.5 . .
H63C C63 H63A 109.5 . .
C58 C64 H64A 109.5 . .
C58 C64 H64C 109.5 . .
H64A C64 H64C 109.5 . .
C58 C64 H64B 109.5 . .
H64A C64 H64B 109.5 . .
H64C C64 H64B 109.5 . .
C60 C65 H65A 109.5 . .
C60 C65 H65C 109.5 . .
H65A C65 H65C 109.5 . .
C60 C65 H65B 109.5 . .
H65A C65 H65B 109.5 . .
H65C C65 H65B 109.5 . .
N4 P4 C44 104.4(2) . .
N4 P4 C72 114.9(2) . .
C44 P4 C72 109.9(2) . .
N4 P4 C66 112.2(2) . .
C44 P4 C66 113.8(2) . .
C72 P4 C66 102.0(2) . .
C67 C66 C71 118.7(4) . .
C67 C66 P4 117.0(4) . .
C71 C66 P4 124.3(4) . .
C66 C67 C68 121.2(5) . .
C66 C67 H67 119.4 . .
C68 C67 H67 119.4 . .
C69 C68 C67 119.6(5) . .
C69 C68 H68 120.2 . .
C67 C68 H68 120.2 . .
C70 C69 C68 119.6(5) . .
C70 C69 H69 120.2 . .
C68 C69 H69 120.2 . .
C69 C70 C71 121.3(5) . .
C69 C70 H70 119.4 . .
C71 C70 H70 119.4 . .
C70 C71 C66 119.5(5) . .
C70 C71 H71 120.2 . .
C66 C71 H71 120.2 . .
C73 C72 C77 119.1(5) . .
C73 C72 P4 122.4(4) . .
C77 C72 P4 118.2(4) . .
C74 C73 C72 119.8(5) . .
C74 C73 H73 120.1 . .
C72 C73 H73 120.1 . .
C73 C74 C75 120.5(5) . .
C73 C74 H74 119.7 . .
C75 C74 H74 119.7 . .
C76 C75 C74 119.6(5) . .
C76 C75 H75 120.2 . .
C74 C75 H75 120.2 . .
C77 C76 C75 120.0(5) . .
C77 C76 H76 120.0 . .
C75 C76 H76 120.0 . .
C76 C77 C72 120.8(5) . .
C76 C77 H77 119.6 . .
C72 C77 H77 119.6 . .
C78 N4 P4 118.7(3) . .
C78 N4 Er1 136.9(3) . .
P4 N4 Er1 103.58(19) . .
C83 C78 C79 119.4(4) . .
C83 C78 N4 118.7(4) . .
C79 C78 N4 121.8(4) . .
C80 C79 C78 118.4(4) . .
C80 C79 C85 118.0(4) . .
C78 C79 C85 123.6(4) . .
C81 C80 C79 123.0(5) . .
C81 C80 H80 118.5 . .
C79 C80 H80 118.5 . .
C80 C81 C82 117.1(5) . .
C80 C81 C86 121.8(5) . .
C82 C81 C86 121.1(5) . .
C83 C82 C81 122.6(5) . .
C83 C82 H82 118.7 . .
C81 C82 H82 118.7 . .
C82 C83 C78 119.3(5) . .
C82 C83 C84 118.8(4) . .
C78 C83 C84 121.9(4) . .
C83 C84 H84B 109.5 . .
C83 C84 H84C 109.5 . .
H84B C84 H84C 109.5 . .
C83 C84 H84A 109.5 . .
H84B C84 H84A 109.5 . .
H84C C84 H84A 109.5 . .
C79 C85 H85B 109.5 . .
C79 C85 H85C 109.5 . .
H85B C85 H85C 109.5 . .
C79 C85 H85A 109.5 . .
H85B C85 H85A 109.5 . .
H85C C85 H85A 109.5 . .
C81 C86 H86A 109.5 . .
C81 C86 H86B 109.5 . .
H86A C86 H86B 109.5 . .
C81 C86 H86C 109.5 . .
H86A C86 H86C 109.5 . .
H86B C86 H86C 109.5 . .
P5 C87 P6 128.7(3) . .
P5 C87 H87 115.6 . .
P6 C87 H87 115.6 . .
N5 P5 C87 124.6(2) . .
N5 P5 C88 106.3(2) . .
C87 P5 C88 107.6(2) . .
N5 P5 C94 108.1(2) . .
C87 P5 C94 105.9(2) . .
C88 P5 C94 102.3(2) . .
C89 C88 C93 118.2(5) . .
C89 C88 P5 121.8(4) . .
C93 C88 P5 120.1(4) . .
C90 C89 C88 121.1(5) . .
C90 C89 H89 119.4 . .
C88 C89 H89 119.4 . .
C91 C90 C89 120.0(5) . .
C91 C90 H90 120.0 . .
C89 C90 H90 120.0 . .
C90 C91 C92 119.6(5) . .
C90 C91 H91 120.2 . .
C92 C91 H91 120.2 . .
C91 C92 C93 120.8(5) . .
C91 C92 H92 119.6 . .
C93 C92 H92 119.6 . .
C92 C93 C88 120.2(5) . .
C92 C93 H93 119.9 . .
C88 C93 H93 119.9 . .
C95 C94 C99 119.0(5) . .
C95 C94 P5 120.9(4) . .
C99 C94 P5 120.1(4) . .
C96 C95 C94 121.2(6) . .
C96 C95 H95 119.4 . .
C94 C95 H95 119.4 . .
C95 C96 C97 119.6(6) . .
C95 C96 H96 120.2 . .
C97 C96 H96 120.2 . .
C98 C97 C96 120.2(5) . .
C98 C97 H97 119.9 . .
C96 C97 H97 119.9 . .
C97 C98 C99 120.3(6) . .
C97 C98 H98 119.8 . .
C99 C98 H98 119.8 . .
C98 C99 C94 119.6(6) . .
C98 C99 H99 120.2 . .
C94 C99 H99 120.2 . .
C100 N5 P5 131.1(4) . .
N5 C100 C101 125.1(4) . .
N5 C100 C105 117.3(5) . .
C101 C100 C105 117.2(5) . .
C102 C101 C100 120.1(5) . .
C102 C101 C107 117.0(5) . .
C100 C101 C107 122.7(5) . .
C103 C102 C101 122.3(5) . .
C103 C102 H10A 118.8 . .
C101 C102 H10A 118.8 . .
C104 C103 C102 116.8(5) . .
C104 C103 C108 122.1(5) . .
C102 C103 C108 121.1(5) . .
C103 C104 C105 122.9(5) . .
C103 C104 H10B 118.5 . .
C105 C104 H10B 118.5 . .
C104 C105 C100 120.3(5) . .
C104 C105 C106 120.5(5) . .
C100 C105 C106 119.1(5) . .
C105 C106 H10D 109.5 . .
C105 C106 H10E 109.5 . .
H10D C106 H10E 109.5 . .
C105 C106 H10C 109.5 . .
H10D C106 H10C 109.5 . .
H10E C106 H10C 109.5 . .
C101 C107 H10F 109.5 . .
C101 C107 H10H 109.5 . .
H10F C107 H10H 109.5 . .
C101 C107 H10G 109.5 . .
H10F C107 H10G 109.5 . .
H10H C107 H10G 109.5 . .
C103 C108 H10I 109.5 . .
C103 C108 H10K 109.5 . .
H10I C108 H10K 109.5 . .
C103 C108 H10J 109.5 . .
H10I C108 H10J 109.5 . .
H10K C108 H10J 109.5 . .
N6 P6 C87 124.4(2) . .
N6 P6 C115 105.3(2) . .
C87 P6 C115 106.8(2) . .
N6 P6 C109 108.5(2) . .
C87 P6 C109 106.2(2) . .
C115 P6 C109 103.9(2) . .
C114 C109 C110 119.1(5) . .
C114 C109 P6 118.2(4) . .
C110 C109 P6 122.5(4) . .
C111 C110 C109 120.1(5) . .
C111 C110 H11A 120.0 . .
C109 C110 H11A 120.0 . .
C110 C111 C112 120.3(5) . .
C110 C111 H11B 119.8 . .
C112 C111 H11B 119.8 . .
C113 C112 C111 119.2(5) . .
C113 C112 H11C 120.4 . .
C111 C112 H11C 120.4 . .
C112 C113 C114 120.9(5) . .
C112 C113 H11D 119.5 . .
C114 C113 H11D 119.5 . .
C113 C114 C109 120.3(5) . .
C113 C114 H11E 119.8 . .
C109 C114 H11E 119.8 . .
C116 C115 C120 118.7(5) . .
C116 C115 P6 122.2(4) . .
C120 C115 P6 119.0(4) . .
C115 C116 C117 120.5(5) . .
C115 C116 H11F 119.8 . .
C117 C116 H11F 119.8 . .
C118 C117 C116 119.9(5) . .
C118 C117 H11G 120.1 . .
C116 C117 H11G 120.1 . .
C117 C118 C119 120.4(5) . .
C117 C118 H11H 119.8 . .
C119 C118 H11H 119.8 . .
C118 C119 C120 120.0(5) . .
C118 C119 H11I 120.0 . .
C120 C119 H11I 120.0 . .
C119 C120 C115 120.6(5) . .
C119 C120 H12A 119.7 . .
C115 C120 H12A 119.7 . .
C121 N6 P6 134.3(4) . .
N6 C121 C122 116.3(5) . .
N6 C121 C126 126.4(5) . .
C122 C121 C126 117.2(4) . .
C123 C122 C121 121.2(5) . .
C123 C122 C128 120.0(5) . .
C121 C122 C128 118.8(5) . .
C124 C123 C122 121.8(5) . .
C124 C123 H12B 119.1 . .
C122 C123 H12B 119.1 . .
C125 C124 C123 116.9(5) . .
C125 C124 C129 121.2(5) . .
C123 C124 C129 121.9(5) . .
C124 C125 C126 123.8(5) . .
C124 C125 H12C 118.1 . .
C126 C125 H12C 118.1 . .
C125 C126 C121 119.0(5) . .
C125 C126 C127 118.0(5) . .
C121 C126 C127 122.8(4) . .
C126 C127 H12D 109.5 . .
C126 C127 H12F 109.5 . .
H12D C127 H12F 109.5 . .
C126 C127 H12E 109.5 . .
H12D C127 H12E 109.5 . .
H12F C127 H12E 109.5 . .
C122 C128 H12I 109.5 . .
C122 C128 H12H 109.5 . .
H12I C128 H12H 109.5 . .
C122 C128 H12G 109.5 . .
H12I C128 H12G 109.5 . .
H12H C128 H12G 109.5 . .
C124 C129 H12K 109.5 . .
C124 C129 H12L 109.5 . .
H12K C129 H12L 109.5 . .
C124 C129 H12J 109.5 . .
H12K C129 H12J 109.5 . .
H12L C129 H12J 109.5 . .
C131 C130 H13A 109.5 . .
C131 C130 H13C 109.5 . .
H13A C130 H13C 109.5 . .
C131 C130 H13B 109.5 . .
H13A C130 H13B 109.5 . .
H13C C130 H13B 109.5 . .
C136 C131 C132 121.2(9) . .
C136 C131 C130 120.2(9) . .
C132 C131 C130 118.6(10) . .
C131 C132 C133 118.2(10) . .
C131 C132 H13D 120.9 . .
C133 C132 H13D 120.9 . .
C132 C133 C134 121.1(11) . .
C132 C133 H13E 119.4 . .
C134 C133 H13E 119.4 . .
C133 C134 C135 120.3(10) . .
C133 C134 H13F 119.9 . .
C135 C134 H13F 119.9 . .
C136 C135 C134 117.7(11) . .
C136 C135 H13G 121.2 . .
C134 C135 H13G 121.2 . .
C131 C136 C135 121.6(10) . .
C131 C136 H13H 119.2 . .
C135 C136 H13H 119.2 . .
C138 C137 H13I 109.5 . .
C138 C137 H13J 109.5 . .
H13I C137 H13J 109.5 . .
C138 C137 H13K 109.5 . .
H13I C137 H13K 109.5 . .
H13J C137 H13K 109.5 . .
C143 C138 C137 120.7(10) . .
C143 C138 C139 121.3(10) . .
C137 C138 C139 117.9(11) . .
C140 C139 C138 115.3(10) . .
C140 C139 H13L 122.4 . .
C138 C139 H13L 122.4 . .
C139 C140 C141 123.5(10) . .
C139 C140 H14A 118.2 . .
C141 C140 H14A 118.2 . .
C142 C141 C140 112.5(12) . .
C142 C141 H14B 123.8 . .
C140 C141 H14B 123.8 . .
C141 C142 C143 131.5(16) . .
C141 C142 H14C 114.2 . .
C143 C142 H14C 114.2 . .
C138 C143 C142 115.7(10) . .
C138 C143 H14K 122.1 . .
C142 C143 H14K 122.1 . .
C145 C144 H14F 109.5 . .
C145 C144 H14E 109.5 . .
H14F C144 H14E 109.5 . .
C145 C144 H14D 109.5 . .
H14F C144 H14D 109.5 . .
H14E C144 H14D 109.5 . .
C146 C145 C150 117.4(6) . .
C146 C145 C144 121.0(6) . .
C150 C145 C144 121.6(6) . .
C147 C146 C145 121.7(6) . .
C147 C146 H14G 119.2 . .
C145 C146 H14G 119.2 . .
C146 C147 C148 120.9(6) . .
C146 C147 H14H 119.6 . .
C148 C147 H14H 119.6 . .
C147 C148 C149 118.6(6) . .
C147 C148 H14I 120.7 . .
C149 C148 H14I 120.7 . .
C148 C149 C150 120.2(6) . .
C148 C149 H14J 119.9 . .
C150 C149 H14J 119.9 . .
C145 C150 C149 121.3(7) . .
C145 C150 H15H 119.4 . .
C149 C150 H15H 119.4 . .
C152 C151 H15B 109.5 . .
C152 C151 H15C 109.5 . .
H15B C151 H15C 109.5 . .
C152 C151 H15A 109.5 . .
H15B C151 H15A 109.5 . .
H15C C151 H15A 109.5 . .
C153 C152 C157 118.1(8) . .
C153 C152 C151 121.9(8) . .
C157 C152 C151 120.0(8) . .
C152 C153 C154 121.0(8) . .
C152 C153 H15 119.5 . .
C154 C153 H15 119.5 . .
C155 C154 C153 121.2(8) . .
C155 C154 H15D 119.4 . .
C153 C154 H15D 119.4 . .
C154 C155 C156 118.1(8) . .
C154 C155 H15E 121.0 . .
C156 C155 H15E 121.0 . .
C157 C156 C155 123.2(8) . .
C157 C156 H15F 118.4 . .
C155 C156 H15F 118.4 . .
C156 C157 C152 118.4(8) . .
C156 C157 H15G 120.8 . .
C152 C157 H15G 120.8 . .
C159 C158 H15K 109.5 . .
C159 C158 H15J 109.5 . .
H15K C158 H15J 109.5 . .
C159 C158 H15I 109.5 . .
H15K C158 H15I 109.5 . .
H15J C158 H15I 109.5 . .
C164 C159 C160 118.3(7) . .
C164 C159 C158 120.7(6) . .
C160 C159 C158 121.0(6) . .
C161 C160 C159 119.1(7) . .
C161 C160 H16A 120.4 . .
C159 C160 H16A 120.4 . .
C162 C161 C160 122.0(7) . .
C162 C161 H16B 119.0 . .
C160 C161 H16B 119.0 . .
C163 C162 C161 119.0(8) . .
C163 C162 H16C 120.5 . .
C161 C162 H16C 120.5 . .
C162 C163 C164 120.0(8) . .
C162 C163 H16D 120.0 . .
C164 C163 H16D 120.0 . .
C163 C164 C159 121.6(7) . .
C163 C164 H16E 119.2 . .
C159 C164 H16E 119.2 . .

loop_
_geom_bond_atom_site_label_1
_geom_bond_atom_site_label_2
_geom_bond_distance
_geom_bond_site_symmetry_2
Er1 N2 2.340(4) .
Er1 N4 2.354(4) .
Er1 N1 2.356(4) .
Er1 N3 2.386(4) .
Er1 C1 2.676(5) .
Er1 C44 2.688(5) .
C1 P1 1.734(5) .
C1 P2 1.746(5) .
C1 H1 1.0000 .
P1 N1 1.632(4) .
P1 C8 1.821(5) .
P1 C2 1.822(5) .
C2 C3 1.384(7) .
C2 C7 1.404(7) .
C3 C4 1.384(7) .
C3 H3 0.9500 .
C4 C5 1.386(7) .
C4 H4 0.9500 .
C5 C6 1.376(7) .
C5 H5 0.9500 .
C6 C7 1.385(7) .
C6 H6 0.9500 .
C7 H7 0.9500 .
C8 C13 1.391(7) .
C8 C9 1.404(7) .
C9 C10 1.395(7) .
C9 H9 0.9500 .
C10 C11 1.378(8) .
C10 H10 0.9500 .
C11 C12 1.381(8) .
C11 H11 0.9500 .
C12 C13 1.380(8) .
C12 H12 0.9500 .
C13 H13 0.9500 .
N1 C14 1.464(6) .
C14 C19 1.401(7) .
C14 C15 1.410(7) .
C15 C16 1.391(7) .
C15 C21 1.498(7) .
C16 C17 1.387(8) .
C16 H16 0.9500 .
C17 C18 1.382(8) .
C17 C22 1.508(7) .
C18 C19 1.386(7) .
C18 H18 0.9500 .
C19 C20 1.504(7) .
C20 H20B 0.9800 .
C20 H20C 0.9800 .
C20 H20A 0.9800 .
C21 H21A 0.9800 .
C21 H21C 0.9800 .
C21 H21B 0.9800 .
C22 H22B 0.9800 .
C22 H22C 0.9800 .
C22 H22A 0.9800 .
P2 N2 1.648(4) .
P2 C23 1.813(5) .
P2 C29 1.814(5) .
C23 C28 1.392(6) .
C23 C24 1.402(7) .
C24 C25 1.374(7) .
C24 H24 0.9500 .
C25 C26 1.389(7) .
C25 H25 0.9500 .
C26 C27 1.381(7) .
C26 H26 0.9500 .
C27 C28 1.382(7) .
C27 H27 0.9500 .
C28 H28 0.9500 .
C29 C30 1.396(7) .
C29 C34 1.397(7) .
C30 C31 1.381(7) .
C30 H30 0.9500 .
C31 C32 1.391(7) .
C31 H31 0.9500 .
C32 C33 1.383(7) .
C32 H32 0.9500 .
C33 C34 1.369(7) .
C33 H33 0.9500 .
C34 H34 0.9500 .
N2 C35 1.433(6) .
C35 C40 1.405(7) .
C35 C36 1.407(7) .
C36 C37 1.403(7) .
C36 C41 1.502(7) .
C37 C38 1.380(7) .
C37 H37 0.9500 .
C38 C39 1.387(7) .
C38 C43 1.513(7) .
C39 C40 1.389(7) .
C39 H39 0.9500 .
C40 C42 1.499(7) .
C41 H41A 0.9800 .
C41 H41C 0.9800 .
C41 H41B 0.9800 .
C42 H42A 0.9800 .
C42 H42C 0.9800 .
C42 H42B 0.9800 .
C43 H43A 0.9800 .
C43 H43C 0.9800 .
C43 H43B 0.9800 .
C44 P4 1.740(5) .
C44 P3 1.742(5) .
C44 H44 1.0000 .
P3 N3 1.632(4) .
P3 C45 1.820(5) .
P3 C51 1.824(5) .
C45 C46 1.386(7) .
C45 C50 1.396(7) .
C46 C47 1.394(7) .
C46 H46 0.9500 .
C47 C48 1.385(8) .
C47 H47 0.9500 .
C48 C49 1.382(7) .
C48 H48 0.9500 .
C49 C50 1.377(7) .
C49 H49 0.9500 .
C50 H50 0.9500 .
C51 C56 1.389(7) .
C51 C52 1.396(7) .
C52 C53 1.379(7) .
C52 H52 0.9500 .
C53 C54 1.382(8) .
C53 H53 0.9500 .
C54 C55 1.382(8) .
C54 H54 0.9500 .
C55 C56 1.392(7) .
C55 H55 0.9500 .
C56 H56 0.9500 .
N3 C57 1.454(6) .
C57 C62 1.408(7) .
C57 C58 1.413(7) .
C58 C59 1.387(7) .
C58 C64 1.496(7) .
C59 C60 1.379(8) .
C59 H59 0.9500 .
C60 C61 1.380(8) .
C60 C65 1.506(8) .
C61 C62 1.382(7) .
C61 H61 0.9500 .
C62 C63 1.509(7) .
C63 H63B 0.9800 .
C63 H63C 0.9800 .
C63 H63A 0.9800 .
C64 H64A 0.9800 .
C64 H64C 0.9800 .
C64 H64B 0.9800 .
C65 H65A 0.9800 .
C65 H65C 0.9800 .
C65 H65B 0.9800 .
P4 N4 1.628(4) .
P4 C72 1.820(5) .
P4 C66 1.828(5) .
C66 C67 1.388(7) .
C66 C71 1.401(7) .
C67 C68 1.389(7) .
C67 H67 0.9500 .
C68 C69 1.387(8) .
C68 H68 0.9500 .
C69 C70 1.374(8) .
C69 H69 0.9500 .
C70 C71 1.387(7) .
C70 H70 0.9500 .
C71 H71 0.9500 .
C72 C73 1.388(7) .
C72 C77 1.399(7) .
C73 C74 1.386(7) .
C73 H73 0.9500 .
C74 C75 1.390(7) .
C74 H74 0.9500 .
C75 C76 1.386(7) .
C75 H75 0.9500 .
C76 C77 1.373(7) .
C76 H76 0.9500 .
C77 H77 0.9500 .
N4 C78 1.461(6) .
C78 C83 1.401(7) .
C78 C79 1.409(7) .
C79 C80 1.397(7) .
C79 C85 1.507(7) .
C80 C81 1.379(7) .
C80 H80 0.9500 .
C81 C82 1.389(7) .
C81 C86 1.507(7) .
C82 C83 1.387(7) .
C82 H82 0.9500 .
C83 C84 1.506(7) .
C84 H84B 0.9800 .
C84 H84C 0.9800 .
C84 H84A 0.9800 .
C85 H85B 0.9800 .
C85 H85C 0.9800 .
C85 H85A 0.9800 .
C86 H86A 0.9800 .
C86 H86B 0.9800 .
C86 H86C 0.9800 .
C87 P5 1.705(5) .
C87 P6 1.711(5) .
C87 H87 0.9500 .
P5 N5 1.589(4) .
P5 C88 1.826(5) .
P5 C94 1.849(5) .
C88 C89 1.389(7) .
C88 C93 1.402(7) .
C89 C90 1.389(7) .
C89 H89 0.9500 .
C90 C91 1.379(8) .
C90 H90 0.9500 .
C91 C92 1.379(8) .
C91 H91 0.9500 .
C92 C93 1.384(8) .
C92 H92 0.9500 .
C93 H93 0.9500 .
C94 C95 1.381(8) .
C94 C99 1.403(7) .
C95 C96 1.378(8) .
C95 H95 0.9500 .
C96 C97 1.382(9) .
C96 H96 0.9500 .
C97 C98 1.380(9) .
C97 H97 0.9500 .
C98 C99 1.387(8) .
C98 H98 0.9500 .
C99 H99 0.9500 .
N5 C100 1.392(6) .
C100 C101 1.408(7) .
C100 C105 1.422(7) .
C101 C102 1.399(7) .
C101 C107 1.502(7) .
C102 C103 1.396(7) .
C102 H10A 0.9500 .
C103 C104 1.380(8) .
C103 C108 1.505(7) .
C104 C105 1.384(7) .
C104 H10B 0.9500 .
C105 C106 1.496(8) .
C106 H10D 0.9800 .
C106 H10E 0.9800 .
C106 H10C 0.9800 .
C107 H10F 0.9800 .
C107 H10H 0.9800 .
C107 H10G 0.9800 .
C108 H10I 0.9800 .
C108 H10K 0.9800 .
C108 H10J 0.9800 .
P6 N6 1.582(4) .
P6 C115 1.817(5) .
P6 C109 1.834(5) .
C109 C114 1.381(7) .
C109 C110 1.398(7) .
C110 C111 1.377(7) .
C110 H11A 0.9500 .
C111 C112 1.391(8) .
C111 H11B 0.9500 .
C112 C113 1.372(8) .
C112 H11C 0.9500 .
C113 C114 1.378(7) .
C113 H11D 0.9500 .
C114 H11E 0.9500 .
C115 C116 1.381(7) .
C115 C120 1.395(7) .
C116 C117 1.397(7) .
C116 H11F 0.9500 .
C117 C118 1.373(8) .
C117 H11G 0.9500 .
C118 C119 1.374(8) .
C118 H11H 0.9500 .
C119 C120 1.384(7) .
C119 H11I 0.9500 .
C120 H12A 0.9500 .
N6 C121 1.379(6) .
C121 C122 1.406(7) .
C121 C126 1.420(7) .
C122 C123 1.387(7) .
C122 C128 1.503(7) .
C123 C124 1.382(8) .
C123 H12B 0.9500 .
C124 C125 1.378(8) .
C124 C129 1.518(7) .
C125 C126 1.389(7) .
C125 H12C 0.9500 .
C126 C127 1.501(7) .
C127 H12D 0.9800 .
C127 H12F 0.9800 .
C127 H12E 0.9800 .
C128 H12I 0.9800 .
C128 H12H 0.9800 .
C128 H12G 0.9800 .
C129 H12K 0.9800 .
C129 H12L 0.9800 .
C129 H12J 0.9800 .
C130 C131 1.496(12) .
C130 H13A 0.9800 .
C130 H13C 0.9800 .
C130 H13B 0.9800 .
C131 C136 1.364(11) .
C131 C132 1.374(11) .
C132 C133 1.376(14) .
C132 H13D 0.9500 .
C133 C134 1.380(15) .
C133 H13E 0.9500 .
C134 C135 1.395(15) .
C134 H13F 0.9500 .
C135 C136 1.377(13) .
C135 H13G 0.9500 .
C136 H13H 0.9500 .
C137 C138 1.421(14) .
C137 H13I 0.9800 .
C137 H13J 0.9800 .
C137 H13K 0.9800 .
C138 C143 1.310(13) .
C138 C139 1.425(13) .
C139 C140 1.373(13) .
C139 H13L 0.9500 .
C140 C141 1.421(13) .
C140 H14A 0.9500 .
C141 C142 1.226(13) .
C141 H14B 0.9500 .
C142 C143 1.375(16) .
C142 H14C 0.9500 .
C143 H14K 0.9500 .
C144 C145 1.515(9) .
C144 H14F 0.9800 .
C144 H14E 0.9800 .
C144 H14D 0.9800 .
C145 C146 1.375(8) .
C145 C150 1.382(9) .
C146 C147 1.366(8) .
C146 H14G 0.9500 .
C147 C148 1.373(8) .
C147 H14H 0.9500 .
C148 C149 1.375(10) .
C148 H14I 0.9500 .
C149 C150 1.384(10) .
C149 H14J 0.9500 .
C150 H15H 0.9500 .
C151 C152 1.461(11) .
C151 H15B 0.9800 .
C151 H15C 0.9800 .
C151 H15A 0.9800 .
C152 C153 1.377(10) .
C152 C157 1.421(11) .
C153 C154 1.390(10) .
C153 H15 0.9500 .
C154 C155 1.355(10) .
C154 H15D 0.9500 .
C155 C156 1.374(11) .
C155 H15E 0.9500 .
C156 C157 1.370(10) .
C156 H15F 0.9500 .
C157 H15G 0.9500 .
C158 C159 1.514(9) .
C158 H15K 0.9800 .
C158 H15J 0.9800 .
C158 H15I 0.9800 .
C159 C164 1.381(9) .
C159 C160 1.391(9) .
C160 C161 1.370(11) .
C160 H16A 0.9500 .
C161 C162 1.369(11) .
C161 H16B 0.9500 .
C162 C163 1.365(11) .
C162 H16C 0.9500 .
C163 C164 1.367(10) .
C163 H16D 0.9500 .
C164 H16E 0.9500 .

loop_
_geom_torsion_atom_site_label_1
_geom_torsion_atom_site_label_2
_geom_torsion_atom_site_label_3
_geom_torsion_atom_site_label_4
_geom_torsion
_geom_torsion_site_symmetry_1
_geom_torsion_site_symmetry_2
_geom_torsion_site_symmetry_3
_geom_torsion_site_symmetry_4
N2 Er1 C1 P1 129.2(2) . . . .
N4 Er1 C1 P1 -107.39(18) . . . .
N1 Er1 C1 P1 7.05(15) . . . .
N3 Er1 C1 P1 37.6(4) . . . .
C44 Er1 C1 P1 -160.40(18) . . . .
N2 Er1 C1 P2 1.79(15) . . . .
N4 Er1 C1 P2 125.17(18) . . . .
N1 Er1 C1 P2 -120.4(2) . . . .
N3 Er1 C1 P2 -89.8(3) . . . .
C44 Er1 C1 P2 72.2(3) . . . .
P2 C1 P1 N1 77.9(3) . . . .
Er1 C1 P1 N1 -9.3(2) . . . .
P2 C1 P1 C8 -158.9(3) . . . .
Er1 C1 P1 C8 113.88(18) . . . .
P2 C1 P1 C2 -49.2(4) . . . .
Er1 C1 P1 C2 -136.42(19) . . . .
N1 P1 C2 C3 31.3(5) . . . .
C1 P1 C2 C3 151.9(4) . . . .
C8 P1 C2 C3 -94.1(5) . . . .
N1 P1 C2 C7 -157.0(4) . . . .
C1 P1 C2 C7 -36.4(5) . . . .
C8 P1 C2 C7 77.6(4) . . . .
C7 C2 C3 C4 1.7(7) . . . .
P1 C2 C3 C4 173.2(4) . . . .
C2 C3 C4 C5 -1.5(8) . . . .
C3 C4 C5 C6 1.0(8) . . . .
C4 C5 C6 C7 -0.8(8) . . . .
C5 C6 C7 C2 1.1(8) . . . .
C3 C2 C7 C6 -1.5(7) . . . .
P1 C2 C7 C6 -173.6(4) . . . .
N1 P1 C8 C13 -98.6(4) . . . .
C1 P1 C8 C13 147.1(4) . . . .
C2 P1 C8 C13 26.1(5) . . . .
N1 P1 C8 C9 80.4(4) . . . .
C1 P1 C8 C9 -33.9(4) . . . .
C2 P1 C8 C9 -155.0(4) . . . .
C13 C8 C9 C10 0.3(7) . . . .
P1 C8 C9 C10 -178.6(4) . . . .
C8 C9 C10 C11 -0.9(8) . . . .
C9 C10 C11 C12 1.3(8) . . . .
C10 C11 C12 C13 -1.2(9) . . . .
C11 C12 C13 C8 0.7(9) . . . .
C9 C8 C13 C12 -0.2(8) . . . .
P1 C8 C13 C12 178.7(5) . . . .
C1 P1 N1 C14 -174.9(4) . . . .
C8 P1 N1 C14 68.6(4) . . . .
C2 P1 N1 C14 -47.4(4) . . . .
C1 P1 N1 Er1 10.9(2) . . . .
C8 P1 N1 Er1 -105.6(2) . . . .
C2 P1 N1 Er1 138.4(2) . . . .
N2 Er1 N1 C14 127.6(4) . . . .
N4 Er1 N1 C14 -96.4(4) . . . .
N3 Er1 N1 C14 12.3(4) . . . .
C1 Er1 N1 C14 179.2(5) . . . .
C44 Er1 N1 C14 -17.3(6) . . . .
N2 Er1 N1 P1 -59.3(2) . . . .
N4 Er1 N1 P1 76.7(2) . . . .
N3 Er1 N1 P1 -174.62(18) . . . .
C1 Er1 N1 P1 -7.72(16) . . . .
C44 Er1 N1 P1 155.8(2) . . . .
P1 N1 C14 C19 104.3(5) . . . .
Er1 N1 C14 C19 -83.6(5) . . . .
P1 N1 C14 C15 -77.8(5) . . . .
Er1 N1 C14 C15 94.3(5) . . . .
C19 C14 C15 C16 -2.7(7) . . . .
N1 C14 C15 C16 179.4(4) . . . .
C19 C14 C15 C21 173.0(5) . . . .
N1 C14 C15 C21 -5.0(7) . . . .
C14 C15 C16 C17 1.0(8) . . . .
C21 C15 C16 C17 -174.9(5) . . . .
C15 C16 C17 C18 0.8(8) . . . .
C15 C16 C17 C22 178.8(5) . . . .
C16 C17 C18 C19 -0.9(8) . . . .
C22 C17 C18 C19 -178.9(5) . . . .
C17 C18 C19 C14 -0.8(8) . . . .
C17 C18 C19 C20 -179.9(5) . . . .
C15 C14 C19 C18 2.6(7) . . . .
N1 C14 C19 C18 -179.4(4) . . . .
C15 C14 C19 C20 -178.3(4) . . . .
N1 C14 C19 C20 -0.4(7) . . . .
P1 C1 P2 N2 -90.1(3) . . . .
Er1 C1 P2 N2 -2.4(2) . . . .
P1 C1 P2 C23 35.0(4) . . . .
Er1 C1 P2 C23 122.7(2) . . . .
P1 C1 P2 C29 149.1(3) . . . .
Er1 C1 P2 C29 -123.22(18) . . . .
N2 P2 C23 C28 -133.7(4) . . . .
C1 P2 C23 C28 106.7(4) . . . .
C29 P2 C23 C28 -12.3(5) . . . .
N2 P2 C23 C24 52.6(4) . . . .
C1 P2 C23 C24 -67.0(4) . . . .
C29 P2 C23 C24 174.1(4) . . . .
C28 C23 C24 C25 0.7(7) . . . .
P2 C23 C24 C25 174.7(4) . . . .
C23 C24 C25 C26 -0.4(8) . . . .
C24 C25 C26 C27 -0.4(8) . . . .
C25 C26 C27 C28 0.7(8) . . . .
C26 C27 C28 C23 -0.4(8) . . . .
C24 C23 C28 C27 -0.3(7) . . . .
P2 C23 C28 C27 -174.0(4) . . . .
N2 P2 C29 C30 -114.4(4) . . . .
C1 P2 C29 C30 1.8(5) . . . .
C23 P2 C29 C30 122.7(4) . . . .
N2 P2 C29 C34 63.2(4) . . . .
C1 P2 C29 C34 179.4(4) . . . .
C23 P2 C29 C34 -59.7(4) . . . .
C34 C29 C30 C31 -2.6(7) . . . .
P2 C29 C30 C31 174.9(4) . . . .
C29 C30 C31 C32 0.7(7) . . . .
C30 C31 C32 C33 2.1(7) . . . .
C31 C32 C33 C34 -2.9(7) . . . .
C32 C33 C34 C29 1.0(7) . . . .
C30 C29 C34 C33 1.8(7) . . . .
P2 C29 C34 C33 -175.9(4) . . . .
C1 P2 N2 C35 -167.5(3) . . . .
C23 P2 N2 C35 68.1(4) . . . .
C29 P2 N2 C35 -47.7(4) . . . .
C1 P2 N2 Er1 2.8(2) . . . .
C23 P2 N2 Er1 -121.7(2) . . . .
C29 P2 N2 Er1 122.6(2) . . . .
N4 Er1 N2 C35 84.6(5) . . . .
N1 Er1 N2 C35 -144.2(4) . . . .
N3 Er1 N2 C35 -43.7(5) . . . .
C1 Er1 N2 C35 165.2(5) . . . .
C44 Er1 N2 C35 20.3(5) . . . .
N4 Er1 N2 P2 -82.6(2) . . . .
N1 Er1 N2 P2 48.7(2) . . . .
N3 Er1 N2 P2 149.07(17) . . . .
C1 Er1 N2 P2 -1.94(17) . . . .
C44 Er1 N2 P2 -146.89(18) . . . .
P2 N2 C35 C40 -90.8(5) . . . .
Er1 N2 C35 C40 103.4(5) . . . .
P2 N2 C35 C36 88.8(5) . . . .
Er1 N2 C35 C36 -77.0(6) . . . .
C40 C35 C36 C37 4.3(7) . . . .
N2 C35 C36 C37 -175.3(4) . . . .
C40 C35 C36 C41 -174.8(4) . . . .
N2 C35 C36 C41 5.6(7) . . . .
C35 C36 C37 C38 -2.5(7) . . . .
C41 C36 C37 C38 176.7(5) . . . .
C36 C37 C38 C39 -0.7(8) . . . .
C36 C37 C38 C43 -177.4(5) . . . .
C37 C38 C39 C40 2.1(8) . . . .
C43 C38 C39 C40 178.9(5) . . . .
C38 C39 C40 C35 -0.3(8) . . . .
C38 C39 C40 C42 -179.2(5) . . . .
C36 C35 C40 C39 -3.0(7) . . . .
N2 C35 C40 C39 176.6(4) . . . .
C36 C35 C40 C42 175.9(4) . . . .
N2 C35 C40 C42 -4.5(7) . . . .
N2 Er1 C44 P4 125.63(18) . . . .
N4 Er1 C44 P4 3.60(15) . . . .
N1 Er1 C44 P4 -88.9(3) . . . .
N3 Er1 C44 P4 -122.6(2) . . . .
C1 Er1 C44 P4 66.3(3) . . . .
N2 Er1 C44 P3 -105.25(18) . . . .
N4 Er1 C44 P3 132.7(2) . . . .
N1 Er1 C44 P3 40.2(4) . . . .
N3 Er1 C44 P3 6.48(15) . . . .
C1 Er1 C44 P3 -164.61(17) . . . .
P4 C44 P3 N3 78.9(4) . . . .
Er1 C44 P3 N3 -8.6(2) . . . .
P4 C44 P3 C45 -47.6(4) . . . .
Er1 C44 P3 C45 -135.13(19) . . . .
P4 C44 P3 C51 -157.9(3) . . . .
Er1 C44 P3 C51 114.57(19) . . . .
N3 P3 C45 C46 31.9(5) . . . .
C44 P3 C45 C46 151.6(4) . . . .
C51 P3 C45 C46 -94.9(5) . . . .
N3 P3 C45 C50 -152.6(4) . . . .
C44 P3 C45 C50 -32.8(5) . . . .
C51 P3 C45 C50 80.7(4) . . . .
C50 C45 C46 C47 3.1(7) . . . .
P3 C45 C46 C47 178.6(4) . . . .
C45 C46 C47 C48 -0.3(8) . . . .
C46 C47 C48 C49 -2.6(8) . . . .
C47 C48 C49 C50 2.5(8) . . . .
C48 C49 C50 C45 0.5(8) . . . .
C46 C45 C50 C49 -3.3(7) . . . .
P3 C45 C50 C49 -179.1(4) . . . .
N3 P3 C51 C56 -104.0(4) . . . .
C44 P3 C51 C56 141.6(4) . . . .
C45 P3 C51 C56 22.0(5) . . . .
N3 P3 C51 C52 72.1(5) . . . .
C44 P3 C51 C52 -42.3(5) . . . .
C45 P3 C51 C52 -161.9(4) . . . .
C56 C51 C52 C53 -0.2(8) . . . .
P3 C51 C52 C53 -176.4(4) . . . .
C51 C52 C53 C54 0.7(8) . . . .
C52 C53 C54 C55 -1.1(9) . . . .
C53 C54 C55 C56 1.0(9) . . . .
C52 C51 C56 C55 0.0(8) . . . .
P3 C51 C56 C55 176.2(4) . . . .
C54 C55 C56 C51 -0.4(9) . . . .
C44 P3 N3 C57 -176.2(4) . . . .
C45 P3 N3 C57 -50.6(4) . . . .
C51 P3 N3 C57 67.7(4) . . . .
C44 P3 N3 Er1 10.0(2) . . . .
C45 P3 N3 Er1 135.7(2) . . . .
C51 P3 N3 Er1 -106.0(2) . . . .
N2 Er1 N3 C57 -91.0(4) . . . .
N4 Er1 N3 C57 132.2(4) . . . .
N1 Er1 N3 C57 15.3(4) . . . .
C1 Er1 N3 C57 -11.7(6) . . . .
C44 Er1 N3 C57 -179.6(5) . . . .
N2 Er1 N3 P3 81.5(2) . . . .
N4 Er1 N3 P3 -55.4(2) . . . .
N1 Er1 N3 P3 -172.27(19) . . . .
C1 Er1 N3 P3 160.8(2) . . . .
C44 Er1 N3 P3 -7.12(17) . . . .
P3 N3 C57 C62 104.9(5) . . . .
Er1 N3 C57 C62 -83.7(5) . . . .
P3 N3 C57 C58 -78.5(5) . . . .
Er1 N3 C57 C58 92.9(6) . . . .
C62 C57 C58 C59 -5.0(7) . . . .
N3 C57 C58 C59 178.3(4) . . . .
C62 C57 C58 C64 173.0(5) . . . .
N3 C57 C58 C64 -3.7(7) . . . .
C57 C58 C59 C60 3.0(8) . . . .
C64 C58 C59 C60 -175.1(5) . . . .
C58 C59 C60 C61 0.7(8) . . . .
C58 C59 C60 C65 179.1(5) . . . .
C59 C60 C61 C62 -2.2(8) . . . .
C65 C60 C61 C62 179.4(5) . . . .
C60 C61 C62 C57 0.1(8) . . . .
C60 C61 C62 C63 -179.2(5) . . . .
C58 C57 C62 C61 3.5(7) . . . .
N3 C57 C62 C61 -179.7(4) . . . .
C58 C57 C62 C63 -177.2(4) . . . .
N3 C57 C62 C63 -0.4(7) . . . .
P3 C44 P4 N4 -92.9(4) . . . .
Er1 C44 P4 N4 -4.8(2) . . . .
P3 C44 P4 C72 143.4(3) . . . .
Er1 C44 P4 C72 -128.49(18) . . . .
P3 C44 P4 C66 29.7(4) . . . .
Er1 C44 P4 C66 117.8(2) . . . .
N4 P4 C66 C67 56.4(4) . . . .
C44 P4 C66 C67 -61.9(4) . . . .
C72 P4 C66 C67 179.8(4) . . . .
N4 P4 C66 C71 -126.2(4) . . . .
C44 P4 C66 C71 115.5(5) . . . .
C72 P4 C66 C71 -2.8(5) . . . .
C71 C66 C67 C68 -1.3(7) . . . .
P4 C66 C67 C68 176.3(4) . . . .
C66 C67 C68 C69 2.4(8) . . . .
C67 C68 C69 C70 -0.6(8) . . . .
C68 C69 C70 C71 -2.2(9) . . . .
C69 C70 C71 C66 3.4(9) . . . .
C67 C66 C71 C70 -1.6(8) . . . .
P4 C66 C71 C70 -178.9(4) . . . .
N4 P4 C72 C73 -126.4(4) . . . .
C44 P4 C72 C73 -9.1(5) . . . .
C66 P4 C72 C73 112.0(4) . . . .
N4 P4 C72 C77 59.2(4) . . . .
C44 P4 C72 C77 176.5(3) . . . .
C66 P4 C72 C77 -62.4(4) . . . .
C77 C72 C73 C74 -0.9(7) . . . .
P4 C72 C73 C74 -175.2(4) . . . .
C72 C73 C74 C75 1.8(7) . . . .
C73 C74 C75 C76 -1.3(7) . . . .
C74 C75 C76 C77 0.0(7) . . . .
C75 C76 C77 C72 0.9(7) . . . .
C73 C72 C77 C76 -0.5(7) . . . .
P4 C72 C77 C76 174.2(4) . . . .
C44 P4 N4 C78 -165.5(3) . . . .
C72 P4 N4 C78 -45.2(4) . . . .
C66 P4 N4 C78 70.7(4) . . . .
C44 P4 N4 Er1 5.7(2) . . . .
C72 P4 N4 Er1 126.0(2) . . . .
C66 P4 N4 Er1 -118.1(2) . . . .
N2 Er1 N4 C78 80.7(5) . . . .
N1 Er1 N4 C78 -45.7(5) . . . .
N3 Er1 N4 C78 -147.5(4) . . . .
C1 Er1 N4 C78 17.2(4) . . . .
C44 Er1 N4 C78 164.7(5) . . . .
N2 Er1 N4 P4 -88.0(2) . . . .
N1 Er1 N4 P4 145.65(17) . . . .
N3 Er1 N4 P4 43.9(2) . . . .
C1 Er1 N4 P4 -151.43(18) . . . .
C44 Er1 N4 P4 -3.96(16) . . . .
P4 N4 C78 C83 90.1(5) . . . .
Er1 N4 C78 C83 -77.3(6) . . . .
P4 N4 C78 C79 -90.3(5) . . . .
Er1 N4 C78 C79 102.2(5) . . . .
C83 C78 C79 C80 -3.7(7) . . . .
N4 C78 C79 C80 176.8(4) . . . .
C83 C78 C79 C85 174.9(5) . . . .
N4 C78 C79 C85 -4.6(7) . . . .
C78 C79 C80 C81 1.9(8) . . . .
C85 C79 C80 C81 -176.8(5) . . . .
C79 C80 C81 C82 0.3(8) . . . .
C79 C80 C81 C86 178.9(5) . . . .
C80 C81 C82 C83 -0.9(8) . . . .
C86 C81 C82 C83 -179.4(5) . . . .
C81 C82 C83 C78 -0.9(8) . . . .
C81 C82 C83 C84 -179.9(5) . . . .
C79 C78 C83 C82 3.2(7) . . . .
N4 C78 C83 C82 -177.2(4) . . . .
C79 C78 C83 C84 -177.8(4) . . . .
N4 C78 C83 C84 1.7(7) . . . .
P6 C87 P5 N5 -96.3(4) . . . .
P6 C87 P5 C88 28.9(4) . . . .
P6 C87 P5 C94 137.7(3) . . . .
N5 P5 C88 C89 -175.8(4) . . . .
C87 P5 C88 C89 48.7(5) . . . .
C94 P5 C88 C89 -62.6(5) . . . .
N5 P5 C88 C93 3.8(5) . . . .
C87 P5 C88 C93 -131.7(4) . . . .
C94 P5 C88 C93 117.0(4) . . . .
C93 C88 C89 C90 -1.7(8) . . . .
P5 C88 C89 C90 178.0(4) . . . .
C88 C89 C90 C91 0.7(8) . . . .
C89 C90 C91 C92 0.3(8) . . . .
C90 C91 C92 C93 -0.5(8) . . . .
C91 C92 C93 C88 -0.5(8) . . . .
C89 C88 C93 C92 1.6(7) . . . .
P5 C88 C93 C92 -178.1(4) . . . .
N5 P5 C94 C95 7.5(5) . . . .
C87 P5 C94 C95 143.0(4) . . . .
C88 P5 C94 C95 -104.4(4) . . . .
N5 P5 C94 C99 -170.3(4) . . . .
C87 P5 C94 C99 -34.7(5) . . . .
C88 P5 C94 C99 77.8(5) . . . .
C99 C94 C95 C96 -2.3(8) . . . .
P5 C94 C95 C96 179.9(4) . . . .
C94 C95 C96 C97 0.2(8) . . . .
C95 C96 C97 C98 1.3(8) . . . .
C96 C97 C98 C99 -0.7(9) . . . .
C97 C98 C99 C94 -1.4(8) . . . .
C95 C94 C99 C98 2.9(8) . . . .
P5 C94 C99 C98 -179.3(4) . . . .
C87 P5 N5 C100 -10.1(6) . . . .
C88 P5 N5 C100 -135.8(5) . . . .
C94 P5 N5 C100 115.0(5) . . . .
P5 N5 C100 C101 -48.5(7) . . . .
P5 N5 C100 C105 138.5(4) . . . .
N5 C100 C101 C102 -178.8(5) . . . .
C105 C100 C101 C102 -5.7(7) . . . .
N5 C100 C101 C107 -3.1(8) . . . .
C105 C100 C101 C107 169.9(5) . . . .
C100 C101 C102 C103 3.3(8) . . . .
C107 C101 C102 C103 -172.5(5) . . . .
C101 C102 C103 C104 0.3(8) . . . .
C101 C102 C103 C108 178.6(5) . . . .
C102 C103 C104 C105 -1.2(8) . . . .
C108 C103 C104 C105 -179.5(5) . . . .
C103 C104 C105 C100 -1.4(8) . . . .
C103 C104 C105 C106 175.1(5) . . . .
N5 C100 C105 C104 178.4(5) . . . .
C101 C100 C105 C104 4.9(7) . . . .
N5 C100 C105 C106 1.9(7) . . . .
C101 C100 C105 C106 -171.7(5) . . . .
P5 C87 P6 N6 -89.1(4) . . . .
P5 C87 P6 C115 33.6(4) . . . .
P5 C87 P6 C109 144.0(3) . . . .
N6 P6 C109 C114 20.1(4) . . . .
C87 P6 C109 C114 155.9(4) . . . .
C115 P6 C109 C114 -91.6(4) . . . .
N6 P6 C109 C110 -155.2(4) . . . .
C87 P6 C109 C110 -19.4(5) . . . .
C115 P6 C109 C110 93.1(4) . . . .
C114 C109 C110 C111 -2.6(7) . . . .
P6 C109 C110 C111 172.6(4) . . . .
C109 C110 C111 C112 0.7(7) . . . .
C110 C111 C112 C113 2.1(8) . . . .
C111 C112 C113 C114 -3.0(8) . . . .
C112 C113 C114 C109 1.0(7) . . . .
C110 C109 C114 C113 1.8(7) . . . .
P6 C109 C114 C113 -173.7(4) . . . .
N6 P6 C115 C116 1.6(5) . . . .
C87 P6 C115 C116 -132.3(4) . . . .
C109 P6 C115 C116 115.7(4) . . . .
N6 P6 C115 C120 179.8(4) . . . .
C87 P6 C115 C120 45.9(4) . . . .
C109 P6 C115 C120 -66.1(4) . . . .
C120 C115 C116 C117 -0.2(8) . . . .
P6 C115 C116 C117 178.0(4) . . . .
C115 C116 C117 C118 0.3(8) . . . .
C116 C117 C118 C119 0.2(8) . . . .
C117 C118 C119 C120 -0.8(8) . . . .
C118 C119 C120 C115 0.9(7) . . . .
C116 C115 C120 C119 -0.4(7) . . . .
P6 C115 C120 C119 -178.6(4) . . . .
C87 P6 N6 C121 -31.5(6) . . . .
C115 P6 N6 C121 -154.9(5) . . . .
C109 P6 N6 C121 94.4(5) . . . .
P6 N6 C121 C122 151.9(4) . . . .
P6 N6 C121 C126 -31.3(8) . . . .
N6 C121 C122 C123 -179.4(5) . . . .
C126 C121 C122 C123 3.5(7) . . . .
N6 C121 C122 C128 0.9(7) . . . .
C126 C121 C122 C128 -176.2(5) . . . .
C121 C122 C123 C124 -0.2(8) . . . .
C128 C122 C123 C124 179.5(5) . . . .
C122 C123 C124 C125 -2.3(8) . . . .
C122 C123 C124 C129 178.0(5) . . . .
C123 C124 C125 C126 1.5(8) . . . .
C129 C124 C125 C126 -178.8(5) . . . .
C124 C125 C126 C121 1.8(8) . . . .
C124 C125 C126 C127 -172.9(5) . . . .
N6 C121 C126 C125 179.0(5) . . . .
C122 C121 C126 C125 -4.2(7) . . . .
N6 C121 C126 C127 -6.5(8) . . . .
C122 C121 C126 C127 170.2(5) . . . .
C136 C131 C132 C133 -0.6(11) . . . .
C130 C131 C132 C133 176.3(7) . . . .
C131 C132 C133 C134 0.9(12) . . . .
C132 C133 C134 C135 -0.6(13) . . . .
C133 C134 C135 C136 -0.1(13) . . . .
C132 C131 C136 C135 -0.1(12) . . . .
C130 C131 C136 C135 -176.9(8) . . . .
C134 C135 C136 C131 0.4(12) . . . .
C143 C138 C139 C140 -3.6(15) . . . .
C137 C138 C139 C140 -178.5(10) . . . .
C138 C139 C140 C141 -0.5(16) . . . .
C139 C140 C141 C142 2.8(16) . . . .
C140 C141 C142 C143 -1.5(18) . . . .
C137 C138 C143 C142 179.7(10) . . . .
C139 C138 C143 C142 4.9(15) . . . .
C141 C142 C143 C138 -2.4(18) . . . .
C150 C145 C146 C147 -0.2(9) . . . .
C144 C145 C146 C147 -179.7(6) . . . .
C145 C146 C147 C148 -0.4(9) . . . .
C146 C147 C148 C149 0.5(9) . . . .
C147 C148 C149 C150 0.0(10) . . . .
C146 C145 C150 C149 0.8(10) . . . .
C144 C145 C150 C149 -179.8(7) . . . .
C148 C149 C150 C145 -0.7(11) . . . .
C157 C152 C153 C154 0.8(10) . . . .
C151 C152 C153 C154 -177.8(7) . . . .
C152 C153 C154 C155 -0.4(10) . . . .
C153 C154 C155 C156 -0.5(10) . . . .
C154 C155 C156 C157 1.1(10) . . . .
C155 C156 C157 C152 -0.7(10) . . . .
C153 C152 C157 C156 -0.3(9) . . . .
C151 C152 C157 C156 178.3(7) . . . .
C164 C159 C160 C161 -0.3(9) . . . .
C158 C159 C160 C161 178.6(6) . . . .
C159 C160 C161 C162 -1.2(10) . . . .
C160 C161 C162 C163 1.8(11) . . . .
C161 C162 C163 C164 -0.9(11) . . . .
C162 C163 C164 C159 -0.7(11) . . . .
C160 C159 C164 C163 1.2(10) . . . .
C158 C159 C164 C163 -177.7(6) . . . .
